data_4134531
loop_
_publ_author_name
'Khoury, Jason F.'
'Rettie, Alexander J. E.'
'Robredo, I\~nigo'
'Krogstad, Matthew J.'
'Malliakas, Christos D.'
'Bergara, Aitor'
'Vergniory, Maia G.'
'Osborn, Raymond'
'Rosenkranz, Stephan'
'Chung, Duck Young'
'Kanatzidis, Mercouri G.'

_publ_section_title
;
 The Subchalcogenides Ir<sub>2</sub>In<sub>8</sub>Q (Q = S, Se, Te): Dirac
 Semimetal Candidates with Re-entrant Structural Modulation.
;
_journal_issue 13
_journal_name_full 'Journal of the American Chemical Society'
_journal_page_first 6312
_journal_page_last 6323
_journal_paper_doi 10.1021/jacs.0c00809
_journal_volume 142
_journal_year 2020
_chemical_formula_sum 'In8 Ir2 Te'
_chemical_formula_weight 1430.6
_space_group_IT_number 6
_space_group_name_Hall 'P -2'
_space_group_name_H-M_alt 'P 1 1 m'
_space_group_ssg_name Pm(\a\b0)0
_symmetry_cell_setting monoclinic
_cell_angle_alpha 90
_cell_angle_beta 90
_cell_angle_gamma 89.991(8)
_cell_formula_units_Z 4
_cell_length_a 10.005(4)
_cell_length_b 10.007(4)
_cell_length_c 10.196(4)
_cell_measurement_temperature 115
_cell_modulation_dimension 1
_cell_volume 1020.8(7)
_computing_cell_refinement 'SAINT V8.34A (Bruker, 2013)'
_computing_data_collection 'APEX2 V2014.11-0 (Bruker, 2014)'
_computing_data_reduction 'Bruker SAINT'
_diffrn_ambient_temperature 115
_diffrn_detector_area_resol_mean 8
_diffrn_measured_fraction_theta_full 0.8
_diffrn_measured_fraction_theta_max 0.58
_diffrn_measurement_device 'four-circle diffractometer'
_diffrn_measurement_device_type 'Bruker CCD'
_diffrn_measurement_method 'Bruker CCD'
_diffrn_radiation_monochromator graphite
_diffrn_radiation_probe x-ray
_diffrn_radiation_source 'X-ray tube'
_diffrn_radiation_type 'Mo K\a'
_diffrn_radiation_wavelength 0.71073
_diffrn_reflns_av_R_equivalents 0.0509
_diffrn_reflns_av_unetI/netI 0.0481
_diffrn_reflns_limit_h_max 13
_diffrn_reflns_limit_h_min -7
_diffrn_reflns_limit_index_m_1_max 1
_diffrn_reflns_limit_index_m_1_min -1
_diffrn_reflns_limit_k_max 14
_diffrn_reflns_limit_k_min -8
_diffrn_reflns_limit_l_max 13
_diffrn_reflns_limit_l_min -5
_diffrn_reflns_number 9321
_diffrn_reflns_theta_full 20.59
_diffrn_reflns_theta_max 30.9
_diffrn_reflns_theta_min 2
_diffrn_source 'sealed tube'
_exptl_absorpt_coefficient_mu 46.397
_exptl_absorpt_correction_T_max 0.1629
_exptl_absorpt_correction_T_min 0.0101
_exptl_absorpt_correction_type gaussian
_exptl_absorpt_process_details Jana2006
_exptl_crystal_colour red
_exptl_crystal_density_diffrn 9.3091
_exptl_crystal_description cube
_exptl_crystal_F_000 2392
_exptl_crystal_size_max 0.278
_exptl_crystal_size_mid 0.246
_exptl_crystal_size_min 0.225
_refine_diff_density_max 14.82
_refine_diff_density_min -17.22
_refine_ls_abs_structure_details '  852 of Friedel pairs used in the refinement'
_refine_ls_extinction_method none
_refine_ls_goodness_of_fit_gt 3.60
_refine_ls_goodness_of_fit_ref 2.37
_refine_ls_number_constraints 3
_refine_ls_number_parameters 667
_refine_ls_number_reflns 5402
_refine_ls_number_restraints 0
_refine_ls_R_factor_all 0.1237
_refine_ls_R_factor_gt 0.0747
_refine_ls_shift/su_max 1.0617
_refine_ls_shift/su_mean 0.1284
_refine_ls_structure_factor_coef Fsqd
_refine_ls_weighting_details w=1/(\s^2^(I)+0.0004I^2^)
_refine_ls_weighting_scheme sigma
_refine_ls_wR_factor_gt 0.1218
_refine_ls_wR_factor_ref 0.1314
_reflns_number_gt 2431
_reflns_number_total 5402
_reflns_threshold_expression I>3\s(I)
_cod_data_source_file ja0c00809_si_006.cif
_cod_data_source_block I
_cod_depositor_comments
;
The following automatic conversions were performed:

data item '_diffrn_radiation_probe' value 'X-ray' was changed to
'x-ray' in accordance with the
/home/data/users/saulius/crontab/automatic-downloads/rss-feeds/ACS/lib/dictionaries/cif_core.dic
dictionary named 'cif_core.dic' version 2.4.2 last updated on
2011-04-26.

data item '_exptl_absorpt_correction_type' value 'Gaussian' was
changed to 'gaussian' in accordance with the
/home/data/users/saulius/crontab/automatic-downloads/rss-feeds/ACS/lib/dictionaries/cif_core.dic
dictionary named 'cif_core.dic' version 2.4.2 last updated on
2011-04-26.

Automatic conversion script
Id: cif_fix_values 7556 2019-12-06 15:28:31Z antanas 

 Adding full bibliography for 4134530--4134534.cif.
;
_cod_original_formula_sum 'Ir2 In8 Te'
_cod_database_code 4134531
_jana_cell_commen_supercell_matrix_1_1 10
_jana_cell_commen_supercell_matrix_1_2 0
_jana_cell_commen_supercell_matrix_1_3 0
_jana_cell_commen_supercell_matrix_2_1 0
_jana_cell_commen_supercell_matrix_2_2 10
_jana_cell_commen_supercell_matrix_2_3 0
_jana_cell_commen_supercell_matrix_3_1 0
_jana_cell_commen_supercell_matrix_3_2 0
_jana_cell_commen_supercell_matrix_3_3 1
_jana_cell_commen_t_section_1 0

loop_
_space_group_symop_id
_space_group_symop_operation_xyz
1 x,y,z
2 x,y,-z

loop_
_space_group_symop_ssg_id
_space_group_symop_ssg_operation_algebraic
1 x1,x2,x3,x4
2 x1,x2,-x3,x4

loop_
_atom_site_label
_atom_site_type_symbol
_atom_site_fract_x
_atom_site_fract_y
_atom_site_fract_z
_atom_site_adp_type
_atom_site_U_iso_or_equiv
_atom_site_site_symmetry_multiplicity
_atom_site_occupancy
_atom_site_calc_flag
_atom_site_refinement_flags
_atom_site_disorder_assembly
_atom_site_disorder_group
Ir1 Ir 0.0083(12) -0.5287(9) 0.2579(5) Uani 0.0127(16) 2 1 d . . .
Ir2 Ir -0.4907(13) -0.6598(9) 0.2412(5) Uani 0.0116(16) 2 1 d . . .
Ir3 Ir -0.1222(12) -0.0298(10) 0.2422(4) Uani 0.0145(18) 2 1 d . . .
Ir4 Ir 0.3771(12) -0.1606(10) 0.2590(4) Uani 0.0134(16) 2 1 d . . .
Te1 Te 0.6884(16) -0.3446(14) 0 Uani 0.004(3) 1 1 d . . .
Te2 Te 0.704(2) -0.342(2) 0.5 Uani 0.027(4) 1 1 d . . .
In1 In -0.5885(11) -0.8993(10) 0.2076(8) Uani 0.018(3) 2 1 d . . .
Te3 Te 0.190(3) -0.8445(17) 0.5 Uani 0.034(4) 1 1 d . . .
In2 In 0.6420(13) -0.1324(12) 0.2152(7) Uani 0.012(3) 2 1 d . . .
In3 In 0.1957(16) -0.3433(13) 0.1598(6) Uani 0.016(3) 2 1 d . . .
In4 In 0.1040(18) -0.4435(16) 0.5 Uani 0.016(4) 1 1 d . . .
In5 In -0.0999(19) -0.6440(17) 0.5 Uani 0.027(5) 1 1 d . . .
In6 In 0.1418(13) -0.0536(12) 0.2898(8) Uani 0.015(3) 2 1 d . . .
In7 In -0.1206(17) -0.0369(16) 0.5 Uani 0.013(4) 1 1 d . . .
Te4 Te 0.1949(19) -0.8515(16) 0 Uani 0.013(3) 1 1 d . . .
In8 In 0.493(2) -0.0490(17) 0.5 Uani 0.035(5) 1 1 d . . .
In9 In -0.4015(19) -0.7519(15) 0 Uani 0.016(4) 1 1 d . . .
In10 In -0.3063(15) -0.8435(13) 0.3411(6) Uani 0.015(2) 2 1 d . . .
In11 In 0.4892(16) -0.3990(11) 0.2872(9) Uani 0.017(3) 2 1 d . . .
In12 In 0.2506(15) -0.6333(13) 0.2906(8) Uani 0.019(3) 2 1 d . . .
In13 In -0.4994(17) -0.6542(16) 0.5 Uani 0.011(4) 1 1 d . . .
In14 In 0.2909(18) -0.2517(15) 0.5 Uani 0.012(4) 1 1 d . . .
In15 In -0.0046(18) -0.5375(16) 0 Uani 0.019(4) 1 1 d . . .
In16 In -0.2467(14) -0.5537(13) 0.2073(9) Uani 0.024(3) 2 1 d . . .
In17 In -0.2095(18) -0.9403(16) 0 Uani 0.015(4) 1 1 d . . .
In18 In 0.3835(18) -0.1521(16) 0 Uani 0.015(4) 1 1 d . . .
In19 In 0.0013(16) -1.1397(16) 0 Uani 0.014(4) 1 1 d . . .
In20 In -0.0976(12) -0.2886(13) 0.2880(8) Uani 0.016(3) 2 1 d . . .
In21 In -0.5918(17) -0.5488(16) 0 Uani 0.021(4) 1 1 d . . .
In22 In 0(2) -1(2) 0.2116(8) Uani 0.016(3) 2 1 d . . .

loop_
_atom_site_aniso_label
_atom_site_aniso_type_symbol
_atom_site_aniso_U_11
_atom_site_aniso_U_22
_atom_site_aniso_U_33
_atom_site_aniso_U_12
_atom_site_aniso_U_13
_atom_site_aniso_U_23
Ir1 Ir 0.022(3) 0.005(3) 0.011(3) 0.010(3) 0.004(2) 0.0026(17)
Ir2 Ir 0.027(4) -0.002(2) 0.010(2) 0.008(2) 0.000(2) 0.0002(18)
Ir3 Ir 0.023(4) 0.009(3) 0.012(3) 0.011(3) 0.002(2) -0.0083(17)
Ir4 Ir 0.021(3) 0.008(2) 0.011(2) 0.013(2) 0.009(2) 0.0099(17)
Te1 Te -0.004(5) 0.005(5) 0.012(4) 0.000(4) 0 0
Te2 Te 0.024(8) 0.043(8) 0.014(5) -0.005(6) 0 0
In1 In 0.021(6) 0.011(4) 0.021(5) 0.005(5) -0.004(4) -0.001(4)
Te3 Te 0.078(11) 0.008(6) 0.016(5) -0.006(6) 0 0
In2 In 0.016(5) 0.006(4) 0.015(4) 0.009(4) -0.001(3) -0.007(3)
In3 In 0.029(5) 0.004(4) 0.016(4) 0.005(4) 0.006(5) -0.004(4)
In4 In 0.023(9) 0.013(7) 0.011(6) 0.004(7) 0 0
In5 In 0.046(12) 0.025(8) 0.009(6) -0.018(8) 0 0
In6 In 0.015(6) 0.009(5) 0.020(5) 0.012(4) -0.002(4) 0.004(4)
In7 In 0.013(8) 0.001(6) 0.024(7) 0.008(6) 0 0
Te4 Te 0.019(7) 0.010(6) 0.010(5) 0.002(5) 0 0
In8 In 0.086(13) 0.018(7) 0.002(6) -0.049(8) 0 0
In9 In 0.031(9) 0.002(6) 0.014(6) 0.011(6) 0 0
In10 In 0.021(5) 0.012(4) 0.013(3) 0.006(4) 0.012(4) -0.001(4)
In11 In 0.020(6) 0.012(5) 0.019(5) 0.006(5) 0.002(4) -0.007(4)
In12 In 0.033(7) 0.013(5) 0.011(4) 0.009(5) -0.008(4) 0.008(4)
In13 In 0.013(7) 0.016(7) 0.003(5) 0.004(7) 0 0
In14 In 0.026(9) 0.001(6) 0.010(6) 0.007(6) 0 0
In15 In 0.026(9) 0.012(7) 0.020(7) -0.004(7) 0 0
In16 In 0.032(7) 0.006(4) 0.033(6) 0.007(5) -0.011(5) -0.004(4)
In17 In 0.014(8) 0.017(7) 0.013(7) 0.008(6) 0 0
In18 In 0.032(9) 0.010(6) 0.004(5) 0.007(7) 0 0
In19 In 0.016(7) 0.010(7) 0.016(6) 0.000(6) 0 0
In20 In 0.027(7) 0.000(4) 0.020(5) 0.006(4) 0.013(4) -0.007(3)
In21 In 0.011(7) 0.031(9) 0.020(6) 0.002(6) 0 0
In22 In 0.027(6) -0.003(4) 0.023(5) 0.006(4) -0.011(4) -0.005(3)

loop_
_atom_site_displace_Fourier_atom_site_label
_atom_site_displace_Fourier_axis
_atom_site_displace_Fourier_wave_vector_seq_id
_atom_site_displace_Fourier_param_cos
_atom_site_displace_Fourier_param_sin
Ir1 x 1 0.0015(15) 0.0026
Ir1 y 1 0.0015(15) -0.0021(11)
Ir1 z 1 -0.0005(13) 0.0021(7)
Ir2 x 1 0.0012(16) 0.0029(10)
Ir2 y 1 -0.0004(10) -0.0014(8)
Ir2 z 1 0.0005(6) 0.0003(7)
Ir3 x 1 0.000(2) 0.0038(8)
Ir3 y 1 -0.0010(9) -0.0006(9)
Ir3 z 1 -0.0003(7) 0.0005(7)
Ir4 x 1 0.001(2) 0.0038(9)
Ir4 y 1 -0.0004(9) -0.0005(7)
Ir4 z 1 0.0009(12) -0.0020(7)
Te1 x 1 -0.006(13) 0.024(3)
Te1 y 1 -0.001(4) 0.0060(17)
Te1 z 1 0 0
Te2 x 1 0.002(3) -0.004(2)
Te2 y 1 0.007(3) -0.001(4)
Te2 z 1 0 0
In1 x 1 0.001(3) -0.0051(14)
In1 y 1 -0.0005(14) 0.0003(14)
In1 z 1 0.0019(13) 0.0012(15)
Te3 x 1 -0.005(3) 0.003(4)
Te3 y 1 0.005(3) -0.004(3)
Te3 z 1 0 0
In2 x 1 0.002(2) -0.0031(17)
In2 y 1 0.0020(13) 0.0004(16)
In2 z 1 -0.0011(13) -0.0014(12)
In3 x 1 0.0010(12) 0.0002(17)
In3 y 1 0.0020(19) -0.0022(15)
In3 z 1 0.0015(12) -0.0006(12)
In4 x 1 -0.004(2) -0.003(3)
In4 y 1 0.002(4) 0.007(2)
In4 z 1 0 0
In5 x 1 -0.002(4) 0.006(2)
In5 y 1 -0.003(3) 0.002(3)
In5 z 1 0 0
In6 x 1 0.005(2) -0.003(2)
In6 y 1 -0.0003(18) -0.0023(13)
In6 z 1 0.007(4) -0.006(4)
In7 x 1 -0.001(9) 0.017(2)
In7 y 1 -0.009(2) 0.002(5)
In7 z 1 0 0
Te4 x 1 0.002(4) 0.007(2)
Te4 y 1 -0.011(8) 0.015(5)
Te4 z 1 0 0
In8 x 1 0.005(4) 0.006(4)
In8 y 1 -0.004(2) 0.001(3)
In8 z 1 0 0
In9 x 1 -0.002(3) 0.004(2)
In9 y 1 -0.006(2) 0.003(4)
In9 z 1 0 0
In10 x 1 0.0003(15) 0.0015(15)
In10 y 1 -0.0013(14) 0.0000(15)
In10 z 1 -0.0002(13) -0.0012(10)
In11 x 1 0.001(2) -0.0032(14)
In11 y 1 0.0003(16) -0.0005(13)
In11 z 1 0.001(4) -0.0071(11)
In12 x 1 -0.0001(17) 0.0017(15)
In12 y 1 0.000(2) 0.0037(13)
In12 z 1 -0.002(5) 0.0092(12)
In13 x 1 0.008(6) 0.011(5)
In13 y 1 -0.010(3) 0.003(6)
In13 z 1 0 0
In14 x 1 0.005(3) 0.003(4)
In14 y 1 -0.005(2) 0.001(3)
In14 z 1 0 0
In15 x 1 0.003(8) 0.014(3)
In15 y 1 -0.004(4) -0.007(3)
In15 z 1 0 0
In16 x 1 0.0002(15) -0.0009(16)
In16 y 1 -0.0015(18) 0.0021(14)
In16 z 1 -0.0023(12) 0.0003(16)
In17 x 1 0.007(3) 0.005(4)
In17 y 1 0.000(3) 0.006(2)
In17 z 1 0 0
In18 x 1 0.003(4) 0.006(3)
In18 y 1 0.000(2) 0.000(2)
In18 z 1 0 0
In19 x 1 0.001(8) -0.014(2)
In19 y 1 0.009(8) -0.014(5)
In19 z 1 0 0
In20 x 1 -0.001(3) 0.0048(16)
In20 y 1 0.0013(16) -0.0012(14)
In20 z 1 -0.005(6) 0.010(3)
In21 x 1 0.000(9) -0.017(2)
In21 y 1 0.009(9) -0.016(5)
In21 z 1 0 0
In22 x 1 0.001(4) 0.0076(15)
In22 y 1 -0.0006(15) -0.0013(12)
In22 z 1 0.0005(13) -0.0012(11)

loop_
_atom_site_displace_special_func_atom_site_label
_atom_site_displace_special_func_sawtooth_ax
_atom_site_displace_special_func_sawtooth_ay
_atom_site_displace_special_func_sawtooth_az
_atom_site_displace_special_func_sawtooth_c
_atom_site_displace_special_func_sawtooth_w
? ? ? ? ? ?

loop_
_atom_site_Fourier_wave_vector_seq_id
_jana_atom_site_fourier_wave_vector_q1_coeff
1 1

loop_
_atom_site_occ_Fourier_atom_site_label
_atom_site_occ_Fourier_wave_vector_seq_id
_atom_site_occ_Fourier_param_cos
_atom_site_occ_Fourier_param_sin
? ? ? ?

loop_
_atom_site_occ_special_func_atom_site_label
_atom_site_occ_special_func_crenel_c
_atom_site_occ_special_func_crenel_w
? ? ?

loop_
_atom_site_U_Fourier_atom_site_label
_atom_site_U_Fourier_tens_elem
_atom_site_U_Fourier_wave_vector_seq_id
_atom_site_U_Fourier_param_cos
_atom_site_U_Fourier_param_sin
Ir1 U11 1 0.01(3) -0.058(5)
Ir1 U22 1 0.018(7) 0.011(11)
Ir1 U33 1 0.001(10) -0.018(3)
Ir1 U12 1 0.008(14) -0.024(5)
Ir1 U13 1 0.005(3) -0.002(4)
Ir1 U23 1 -0.001(6) -0.009(3)
Ir2 U11 1 0.01(3) -0.059(6)
Ir2 U22 1 0.009(5) 0.008(6)
Ir2 U33 1 0.011(12) -0.021(6)
Ir2 U12 1 0.009(11) -0.018(5)
Ir2 U13 1 -0.005(3) -0.002(4)
Ir2 U23 1 0.004(5) -0.007(3)
Ir3 U11 1 0.01(3) -0.057(6)
Ir3 U22 1 0.011(9) 0.017(7)
Ir3 U33 1 0.008(13) -0.023(5)
Ir3 U12 1 0.007(15) -0.026(4)
Ir3 U13 1 0.010(3) -0.001(6)
Ir3 U23 1 -0.005(3) -0.001(4)
Ir4 U11 1 0.01(3) -0.054(5)
Ir4 U22 1 0.008(6) 0.009(6)
Ir4 U33 1 0.012(14) -0.026(6)
Ir4 U12 1 0.005(17) -0.030(4)
Ir4 U13 1 0.000(6) -0.009(3)
Ir4 U23 1 -0.002(3) -0.002(3)
Te1 U11 1 0.002(11) 0.005(9)
Te1 U22 1 0.010(13) 0.016(11)
Te1 U33 1 0.001(18) -0.030(7)
Te1 U12 1 -0.007(10) 0.007(9)
Te1 U13 1 0 0
Te1 U23 1 0 0
Te2 U11 1 0.01(3) -0.048(11)
Te2 U22 1 0.010(18) 0.016(16)
Te2 U33 1 0.007(16) -0.023(8)
Te2 U12 1 0.004(19) -0.023(10)
Te2 U13 1 0 0
Te2 U23 1 0 0
In1 U11 1 0.01(2) -0.033(10)
In1 U22 1 0.009(11) 0.013(9)
In1 U33 1 0.018(13) -0.019(12)
In1 U12 1 0.010(14) -0.022(9)
In1 U13 1 0.008(7) 0.010(7)
In1 U23 1 -0.007(7) -0.007(7)
Te3 U11 1 0.05(4) -0.07(3)
Te3 U22 1 0.020(10) -0.001(16)
Te3 U33 1 0.027(15) -0.019(15)
Te3 U12 1 -0.011(13) -0.008(13)
Te3 U13 1 0 0
Te3 U23 1 0 0
In2 U11 1 0.016(18) -0.029(10)
In2 U22 1 -0.002(11) 0.015(7)
In2 U33 1 0.011(12) -0.017(8)
In2 U12 1 0.007(19) -0.032(7)
In2 U13 1 -0.008(7) 0.009(6)
In2 U23 1 0.005(7) -0.008(5)
In3 U11 1 0.01(3) -0.052(7)
In3 U22 1 0.009(9) 0.013(9)
In3 U33 1 0.015(18) -0.031(9)
In3 U12 1 -0.001(15) -0.024(6)
In3 U13 1 0.012(5) -0.003(9)
In3 U23 1 0.006(8) -0.010(6)
In4 U11 1 0.01(3) -0.045(14)
In4 U22 1 -0.008(14) -0.014(12)
In4 U33 1 -0.001(15) -0.022(9)
In4 U12 1 0.016(14) -0.014(13)
In4 U13 1 0 0
In4 U23 1 0 0
In5 U11 1 0.01(4) -0.071(16)
In5 U22 1 0.002(16) 0.007(14)
In5 U33 1 0.000(12) -0.012(9)
In5 U12 1 -0.001(15) -0.010(13)
In5 U13 1 0 0
In5 U23 1 0 0
In6 U11 1 0.01(3) -0.044(9)
In6 U22 1 -0.004(10) 0.012(7)
In6 U33 1 0.018(13) -0.019(11)
In6 U12 1 0.000(19) -0.033(7)
In6 U13 1 0.004(6) -0.007(6)
In6 U23 1 -0.016(6) -0.004(10)
In7 U11 1 0.01(2) -0.032(10)
In7 U22 1 0.011(13) 0.017(11)
In7 U33 1 0.01(2) -0.035(10)
In7 U12 1 -0.005(13) -0.016(9)
In7 U13 1 0 0
In7 U23 1 0 0
Te4 U11 1 0.01(3) -0.052(10)
Te4 U22 1 0.00(2) 0.035(11)
Te4 U33 1 -0.001(15) -0.024(7)
Te4 U12 1 -0.012(10) -0.007(11)
Te4 U13 1 0 0
Te4 U23 1 0 0
In8 U11 1 -0.02(4) -0.07(2)
In8 U22 1 0.001(15) 0.009(13)
In8 U33 1 0.000(13) -0.018(8)
In8 U12 1 0.021(15) -0.002(18)
In8 U13 1 0 0
In8 U23 1 0 0
In9 U11 1 0.02(3) -0.054(16)
In9 U22 1 0.012(16) 0.023(12)
In9 U33 1 0.011(17) -0.026(10)
In9 U12 1 0.015(15) -0.020(11)
In9 U13 1 0 0
In9 U23 1 0 0
In10 U11 1 0.00(3) -0.052(8)
In10 U22 1 0.018(9) 0.011(12)
In10 U33 1 0.012(10) -0.012(8)
In10 U12 1 -0.005(15) -0.025(7)
In10 U13 1 0.010(7) -0.009(8)
In10 U23 1 -0.008(8) 0.011(6)
In11 U11 1 0.02(3) -0.052(11)
In11 U22 1 0.003(10) 0.012(8)
In11 U33 1 0.017(17) -0.029(10)
In11 U12 1 0.001(15) -0.025(7)
In11 U13 1 -0.004(6) -0.004(6)
In11 U23 1 0.005(8) 0.012(6)
In12 U11 1 0.01(4) -0.070(9)
In12 U22 1 0.015(12) 0.016(11)
In12 U33 1 0.008(12) -0.017(7)
In12 U12 1 0.008(18) -0.031(7)
In12 U13 1 0.006(6) 0.005(6)
In12 U23 1 0.004(7) -0.005(5)
In13 U11 1 0.01(2) -0.032(11)
In13 U22 1 0.013(12) 0.011(14)
In13 U33 1 0.008(12) -0.018(9)
In13 U12 1 0.016(10) -0.003(13)
In13 U13 1 0 0
In13 U23 1 0 0
In14 U11 1 0.02(3) -0.051(13)
In14 U22 1 0.014(11) 0.011(13)
In14 U33 1 0.008(13) -0.019(9)
In14 U12 1 0.009(14) -0.019(10)
In14 U13 1 0 0
In14 U23 1 0 0
In15 U11 1 0.01(3) -0.045(12)
In15 U22 1 0.013(14) 0.012(12)
In15 U33 1 0.008(16) -0.023(10)
In15 U12 1 0.000(15) -0.016(9)
In15 U13 1 0 0
In15 U23 1 0 0
In16 U11 1 0.02(4) -0.067(12)
In16 U22 1 0.009(12) 0.016(9)
In16 U33 1 0.00(2) -0.040(8)
In16 U12 1 0.012(13) -0.019(9)
In16 U13 1 0.001(8) 0.010(7)
In16 U23 1 0.005(7) -0.004(6)
In17 U11 1 0.020(17) -0.024(15)
In17 U22 1 -0.020(12) -0.001(16)
In17 U33 1 0.002(19) -0.033(9)
In17 U12 1 0.007(12) -0.010(11)
In17 U13 1 0 0
In17 U23 1 0 0
In18 U11 1 0.00(3) -0.061(13)
In18 U22 1 0.008(12) 0.003(11)
In18 U33 1 0.010(16) -0.025(9)
In18 U12 1 0.012(18) -0.026(11)
In18 U13 1 0 0
In18 U23 1 0 0
In19 U11 1 -0.023(17) -0.025(17)
In19 U22 1 -0.003(18) 0.025(11)
In19 U33 1 0.010(18) -0.027(10)
In19 U12 1 -0.012(12) 0.007(10)
In19 U13 1 0 0
In19 U23 1 0 0
In20 U11 1 0.01(3) -0.051(10)
In20 U22 1 0.004(9) 0.009(7)
In20 U33 1 0.003(14) -0.022(6)
In20 U12 1 0.013(13) -0.019(8)
In20 U13 1 -0.003(8) -0.010(5)
In20 U23 1 0.004(6) 0.006(5)
In21 U11 1 -0.007(19) -0.026(12)
In21 U22 1 0.00(3) 0.049(13)
In21 U33 1 0.01(2) -0.032(9)
In21 U12 1 -0.006(15) 0.013(10)
In21 U13 1 0 0
In21 U23 1 0 0
In22 U11 1 0.02(2) -0.043(11)
In22 U22 1 0.011(9) 0.012(9)
In22 U33 1 0.008(16) -0.026(8)
In22 U12 1 0.008(18) -0.032(7)
In22 U13 1 -0.012(7) 0.007(8)
In22 U23 1 0.002(6) -0.006(5)

loop_
_atom_type_symbol
_atom_type_scat_dispersion_real
_atom_type_scat_dispersion_imag
_atom_type_scat_source
In -0.7276 1.3100 'International Tables Vol C tables 4.2.6.8 and 6.1.1.1'
Ir -1.4442 7.9887 'International Tables Vol C tables 4.2.6.8 and 6.1.1.1'
Te -0.5308 1.6751 'International Tables Vol C tables 4.2.6.8 and 6.1.1.1'

loop_
_cell_wave_vector_seq_id
_cell_wave_vector_x
_cell_wave_vector_y
_cell_wave_vector_z
1 0.100000 -0.100000 0.000000

loop_
_exptl_crystal_face_index_h
_exptl_crystal_face_index_k
_exptl_crystal_face_index_l
_exptl_crystal_face_perp_dist
-3 -1 30 0.02411
6 8 -30 0.02314
24 30 -10 0.04543
-6 -30 -16 0.07453
30 4 -6 0.11088
-30 -15 24 0.04762

loop_
_geom_angle_atom_site_label_1
_geom_angle_atom_site_label_2
_geom_angle_atom_site_label_3
_geom_angle_site_ssg_symmetry_1
_geom_angle_site_ssg_symmetry_2
_geom_angle_site_ssg_symmetry_3
_geom_angle_av
_geom_angle_min
_geom_angle_max
_geom_angle_publ_flag
In3 Ir1 In4 . . . 80(50) 80(50) 90(50) ?
In3 Ir1 In5 . . . 140(50) 140(50) 140(50) ?
In3 Ir1 In12 . . . 70(50) 70(50) 70(50) ?
In3 Ir1 In15 . . . 70(50) 70(40) 70(50) ?
In3 Ir1 In16 . . . 130(80) 130(80) 130(80) ?
In3 Ir1 In20 . . . 70(70) 70(70) 70(70) ?
In3 Ir1 In22 . . . 100(400) 100(400) 100(400) ?
In4 Ir1 In5 . . . 60(40) 60(40) 60(40) ?
In4 Ir1 In12 . . . 70(30) 70(30) 70(30) ?
In4 Ir1 In15 . . . 160(80) 150(70) 160(90) ?
In4 Ir1 In16 . . . 120(30) 120(20) 120(30) ?
In4 Ir1 In20 . . . 70(60) 70(60) 80(60) ?
In4 Ir1 In22 . . . 120(190) 120(170) 100(200) ?
In5 Ir1 In12 . . . 100(50) 90(50) 100(50) ?
In5 Ir1 In15 . . . 140(80) 140(70) 150(90) ?
In5 Ir1 In16 . . . 80(30) 70(30) 80(30) ?
In5 Ir1 In20 . . . 90(50) 90(50) 100(50) ?
In5 Ir1 In22 . . . 100(200) 100(200) 100(200) ?
In12 Ir1 In15 . . . 100(30) 100(30) 100(30) ?
In12 Ir1 In16 . . . 150(120) 150(120) 150(120) ?
In12 Ir1 In20 . . . 130(80) 130(80) 140(80) ?
In12 Ir1 In22 . . . 100(500) 100(500) 100(500) ?
In15 Ir1 In16 . . . 77(7) 73(7) 80(8) ?
In15 Ir1 In20 . . . 100(70) 90(70) 100(70) ?
In15 Ir1 In22 . . . 80(70) 80(70) 80(80) ?
In16 Ir1 In20 . . . 70(60) 70(60) 80(60) ?
In16 Ir1 In22 . . . 100(500) 100(500) 100(500) ?
In20 Ir1 In22 . . . 200(500) 100(500) 200(500) ?
In1 Ir2 In9 . . . 70(60) 70(60) 70(60) ?
In1 Ir2 In10 . . . 70(70) 70(70) 70(70) ?
In1 Ir2 In11 . . 1_4555 150(20) 150(30) 150(20) ?
In1 Ir2 In12 . . 1_4555 80(60) 70(60) 80(60) ?
In1 Ir2 In13 . . . 100(70) 100(70) 100(70) ?
In1 Ir2 In16 . . . 130(80) 130(80) 140(80) ?
In1 Ir2 In21 . . . 100(50) 90(50) 100(50) ?
In9 Ir2 In10 . . . 80(50) 80(50) 90(60) ?
In9 Ir2 In11 . . 1_4555 120(70) 120(70) 120(70) ?
In9 Ir2 In12 . . 1_4555 120(30) 120(30) 120(30) ?
In9 Ir2 In13 . . . 160(80) 150(90) 160(80) ?
In9 Ir2 In16 . . . 80(30) 70(30) 80(30) ?
In9 Ir2 In21 . . . 60(40) 60(40) 60(40) ?
In10 Ir2 In11 . . 1_4555 130(50) 130(50) 130(50) ?
In10 Ir2 In12 . . 1_4555 130(70) 130(70) 130(70) ?
In10 Ir2 In13 . . . 70(40) 70(40) 70(40) ?
In10 Ir2 In16 . . . 70(50) 70(50) 70(50) ?
In10 Ir2 In21 . . . 140(50) 140(60) 150(40) ?
In11 Ir2 In12 1_4555 . 1_4555 80(70) 80(70) 80(70) ?
In11 Ir2 In13 1_4555 . . 80(70) 70(60) 80(70) ?
In11 Ir2 In16 1_4555 . . 70(70) 70(70) 70(70) ?
In11 Ir2 In21 1_4555 . . 80(70) 70(60) 80(70) ?
In12 Ir2 In13 1_4555 . . 76(7) 74(7) 78(7) ?
In12 Ir2 In16 1_4555 . . 150(120) 150(120) 150(120) ?
In12 Ir2 In21 1_4555 . . 80(30) 80(30) 80(30) ?
In13 Ir2 In16 . . . 100(30) 100(30) 100(30) ?
In13 Ir2 In21 . . . 140(80) 140(80) 150(70) ?
In16 Ir2 In21 . . . 100(50) 90(50) 100(50) ?
In2 Ir3 In6 1_4555 . . 150(120) 150(120) 150(120) ?
In2 Ir3 In7 1_4555 . . 100(30) 90(30) 100(30) ?
In2 Ir3 In10 1_4555 . 1_5545 70(50) 70(50) 70(50) ?
In2 Ir3 In17 1_4555 . 1_5545 70(30) 70(30) 80(30) ?
In2 Ir3 In19 1_4555 . 1_5545 100(50) 90(50) 100(50) ?
In2 Ir3 In20 1_4555 . . 70(70) 70(70) 80(70) ?
In2 Ir3 In22 1_4555 . 1_5545 100(500) 100(500) 100(500) ?
In6 Ir3 In7 . . . 79(6) 76(7) 82(7) ?
In6 Ir3 In10 . . 1_5545 130(70) 130(70) 130(80) ?
In6 Ir3 In17 . . 1_5545 120(30) 120(30) 120(20) ?
In6 Ir3 In19 . . 1_5545 70(30) 70(30) 80(30) ?
In6 Ir3 In20 . . . 80(70) 80(70) 80(70) ?
In6 Ir3 In22 . . 1_5545 100(500) 100(500) 100(500) ?
In7 Ir3 In10 . . 1_5545 70(50) 70(50) 70(40) ?
In7 Ir3 In17 . . 1_5545 150(80) 150(80) 160(80) ?
In7 Ir3 In19 . . 1_5545 150(80) 140(80) 150(70) ?
In7 Ir3 In20 . . . 80(70) 70(70) 80(70) ?
In7 Ir3 In22 . . 1_5545 100(80) 100(70) 100(80) ?
In10 Ir3 In17 1_5545 . 1_5545 80(50) 80(50) 90(60) ?
In10 Ir3 In19 1_5545 . 1_5545 140(50) 140(60) 140(50) ?
In10 Ir3 In20 1_5545 . . 130(50) 130(50) 130(50) ?
In10 Ir3 In22 1_5545 . 1_5545 100(400) 100(400) 100(400) ?
In17 Ir3 In19 1_5545 . 1_5545 60(40) 60(40) 60(40) ?
In17 Ir3 In20 1_5545 . . 120(70) 120(70) 120(70) ?
In17 Ir3 In22 1_5545 . 1_5545 100(200) 100(200) 100(200) ?
In19 Ir3 In20 1_5545 . . 80(60) 70(60) 80(60) ?
In19 Ir3 In22 1_5545 . 1_5545 100(200) 100(200) 100(200) ?
In20 Ir3 In22 . . 1_5545 200(500) 100(500) 200(500) ?
In1 Ir4 In2 1_6545 . . 70(60) 70(60) 80(70) ?
In1 Ir4 In3 1_6545 . . 130(50) 130(50) 130(50) ?
In1 Ir4 In6 1_6545 . . 70(70) 70(70) 80(70) ?
In1 Ir4 In8 1_6545 . . 70(60) 70(60) 80(60) ?
In1 Ir4 In11 1_6545 . . 150(20) 140(30) 150(20) ?
In1 Ir4 In14 1_6545 . . 120(70) 120(70) 120(70) ?
In1 Ir4 In18 1_6545 . . 80(70) 80(70) 80(70) ?
In2 Ir4 In3 . . . 130(70) 130(70) 130(80) ?
In2 Ir4 In6 . . . 150(120) 150(120) 150(120) ?
In2 Ir4 In8 . . . 70(30) 70(30) 70(30) ?
In2 Ir4 In11 . . . 70(60) 70(60) 70(60) ?
In2 Ir4 In14 . . . 120(20) 120(20) 120(30) ?
In2 Ir4 In18 . . . 79(8) 77(8) 82(8) ?
In3 Ir4 In6 . . . 70(50) 70(50) 80(50) ?
In3 Ir4 In8 . . . 140(50) 140(50) 140(50) ?
In3 Ir4 In11 . . . 70(70) 70(70) 80(70) ?
In3 Ir4 In14 . . . 80(50) 80(50) 80(60) ?
In3 Ir4 In18 . . . 70(40) 70(40) 70(50) ?
In6 Ir4 In8 . . . 90(50) 90(50) 100(50) ?
In6 Ir4 In11 . . . 140(80) 140(80) 140(80) ?
In6 Ir4 In14 . . . 70(30) 70(40) 80(30) ?
In6 Ir4 In18 . . . 100(30) 90(30) 100(30) ?
In8 Ir4 In11 . . . 100(50) 90(50) 100(50) ?
In8 Ir4 In14 . . . 60(40) 60(40) 60(40) ?
In8 Ir4 In18 . . . 150(80) 140(80) 150(80) ?
In11 Ir4 In14 . . . 70(60) 70(60) 80(60) ?
In11 Ir4 In18 . . . 100(70) 100(70) 100(70) ?
In14 Ir4 In18 . . . 150(80) 150(80) 160(80) ?
In2 Te1 In2 . . 2_5555 90(70) 90(70) 90(70) ?
In2 Te1 In15 . . 1_6555 120(20) 110(20) 120(20) ?
In2 Te1 In16 . . 1_6555 90(40) 90(40) 90(40) ?
In2 Te1 In16 . . 2_6555 170(20) 165(16) 180(60) ?
In2 Te1 In18 . . . 60(40) 60(30) 60(40) ?
In2 Te1 In19 . . 1_6545 70(50) 70(40) 80(50) ?
In2 Te1 In21 . . 1_6555 110(30) 100(30) 110(30) ?
In2 Te1 In15 2_5555 . 1_6555 120(20) 110(20) 120(20) ?
In2 Te1 In16 2_5555 . 1_6555 170(20) 165(16) 180(60) ?
In2 Te1 In16 2_5555 . 2_6555 90(40) 90(40) 90(40) ?
In2 Te1 In18 2_5555 . . 60(40) 60(30) 60(40) ?
In2 Te1 In19 2_5555 . 1_6545 70(50) 70(40) 80(50) ?
In2 Te1 In21 2_5555 . 1_6555 110(30) 100(30) 110(30) ?
In15 Te1 In16 1_6555 . 1_6555 60(30) 50(30) 60(40) ?
In15 Te1 In16 1_6555 . 2_6555 60(30) 50(30) 60(40) ?
In15 Te1 In18 1_6555 . . 180(80) 170(80) 180(80) ?
In15 Te1 In19 1_6555 . 1_6545 60(40) 60(40) 70(50) ?
In15 Te1 In21 1_6555 . 1_6555 110(80) 110(70) 120(80) ?
In16 Te1 In16 1_6555 . 2_6555 90(70) 90(70) 90(70) ?
In16 Te1 In18 1_6555 . . 120(20) 120(20) 130(20) ?
In16 Te1 In19 1_6555 . 1_6545 100(30) 100(30) 100(30) ?
In16 Te1 In21 1_6555 . 1_6555 80(50) 70(50) 80(60) ?
In16 Te1 In18 2_6555 . . 120(20) 120(20) 130(20) ?
In16 Te1 In19 2_6555 . 1_6545 100(30) 100(30) 100(30) ?
In16 Te1 In21 2_6555 . 1_6555 80(50) 70(50) 80(60) ?
In18 Te1 In19 . . 1_6545 110(80) 110(70) 120(80) ?
In18 Te1 In21 . . 1_6555 70(40) 70(40) 70(50) ?
In19 Te1 In21 1_6545 . 1_6555 180(80) 170(80) 180(80) ?
In5 Te2 In7 1_6555 . 1_6555 120(30) 110(30) 120(30) ?
In5 Te2 In11 1_6555 . . 100(70) 100(70) 110(70) ?
In5 Te2 In11 1_6555 . 2_5655 100(70) 100(70) 110(70) ?
In5 Te2 In13 1_6555 . 1_6555 70(50) 60(50) 70(60) ?
In5 Te2 In20 1_6555 . 1_6555 80(50) 70(50) 80(50) ?
In5 Te2 In20 1_6555 . 2_6655 80(50) 70(50) 80(50) ?
In7 Te2 In11 1_6555 . . 120(60) 120(70) 120(60) ?
In7 Te2 In11 1_6555 . 2_5655 120(60) 120(70) 120(60) ?
In7 Te2 In13 1_6555 . 1_6555 180(50) 170(50) 180(50) ?
In7 Te2 In20 1_6555 . 1_6555 60(50) 60(50) 60(50) ?
In7 Te2 In20 1_6555 . 2_6655 60(50) 60(50) 60(50) ?
In11 Te2 In11 . . 2_5655 88(18) 85(18) 92(18) ?
In11 Te2 In13 . . 1_6555 60(50) 60(50) 60(50) ?
In11 Te2 In20 . . 1_6555 90(12) 89(12) 92(11) ?
In11 Te2 In20 . . 2_6655 170(70) 170(100) 180(40) ?
In11 Te2 In13 2_5655 . 1_6555 60(50) 60(50) 60(50) ?
In11 Te2 In20 2_5655 . 1_6555 170(70) 170(100) 180(40) ?
In11 Te2 In20 2_5655 . 2_6655 90(12) 89(12) 92(11) ?
In13 Te2 In20 1_6555 . 1_6555 120(60) 120(60) 130(60) ?
In13 Te2 In20 1_6555 . 2_6655 120(60) 120(60) 130(60) ?
In20 Te2 In20 1_6555 . 2_6655 90(20) 90(20) 100(20) ?
Ir2 In1 Ir4 . . 1_4565 160(20) 160(30) 158(17) ?
Ir2 In1 In2 . . 1_4565 110(40) 110(40) 120(40) ?
Ir2 In1 In6 . . 1_4565 140(60) 130(60) 140(60) ?
Ir2 In1 Te4 . . 1_4555 100(80) 100(70) 110(80) ?
Ir2 In1 In8 . . 1_4565 100(40) 100(40) 100(40) ?
Ir2 In1 In9 . . . 60(50) 50(40) 60(50) ?
Ir2 In1 In10 . . . 60(50) 60(50) 60(50) ?
Ir2 In1 In12 . . 1_4555 50(50) 50(50) 50(50) ?
Ir2 In1 In18 . . 1_4565 140(30) 140(30) 150(30) ?
Ir4 In1 In2 1_4565 . 1_4565 50(50) 50(40) 50(50) ?
Ir4 In1 In6 1_4565 . 1_4565 50(50) 50(50) 50(50) ?
Ir4 In1 Te4 1_4565 . 1_4555 100(60) 100(60) 110(60) ?
Ir4 In1 In8 1_4565 . 1_4565 60(50) 50(40) 60(50) ?
Ir4 In1 In9 1_4565 . . 130(60) 130(60) 130(60) ?
Ir4 In1 In10 1_4565 . . 100(60) 100(60) 100(60) ?
Ir4 In1 In12 1_4565 . 1_4555 130(30) 130(30) 140(30) ?
Ir4 In1 In18 1_4565 . 1_4565 50(40) 50(40) 50(40) ?
In2 In1 In6 1_4565 . 1_4565 100(80) 100(80) 100(80) ?
In2 In1 Te4 1_4565 . 1_4555 130(60) 130(60) 130(60) ?
In2 In1 In8 1_4565 . 1_4565 60(40) 60(30) 60(40) ?
In2 In1 In9 1_4565 . . 90(40) 80(40) 90(40) ?
In2 In1 In10 1_4565 . . 60(50) 60(50) 60(50) ?
In2 In1 In12 1_4565 . 1_4555 160(30) 160(30) 160(30) ?
In2 In1 In18 1_4565 . 1_4565 60(40) 60(40) 70(50) ?
In6 In1 Te4 1_4565 . 1_4555 70(30) 70(30) 70(30) ?
In6 In1 In8 1_4565 . 1_4565 80(40) 70(30) 80(40) ?
In6 In1 In9 1_4565 . . 151(10) 150(9) 153(13) ?
In6 In1 In10 1_4565 . . 140(40) 130(40) 140(40) ?
In6 In1 In12 1_4565 . 1_4555 80(50) 80(50) 90(50) ?
In6 In1 In18 1_4565 . 1_4565 70(50) 70(50) 80(50) ?
Te4 In1 In8 1_4555 . 1_4565 150(40) 140(50) 150(40) ?
Te4 In1 In9 1_4555 . . 80(30) 80(30) 90(30) ?
Te4 In1 In10 1_4555 . . 150(70) 150(80) 160(70) ?
Te4 In1 In12 1_4555 . 1_4555 70(50) 70(40) 70(50) ?
Te4 In1 In18 1_4555 . 1_4565 70(50) 70(50) 70(50) ?
In8 In1 In9 1_4565 . . 131(13) 127(13) 135(12) ?
In8 In1 In10 1_4565 . . 60(30) 60(30) 60(30) ?
In8 In1 In12 1_4565 . 1_4555 100(40) 100(40) 110(40) ?
In8 In1 In18 1_4565 . 1_4565 100(80) 100(70) 110(80) ?
In9 In1 In10 . . . 70(30) 70(30) 70(30) ?
In9 In1 In12 . . 1_4555 100(70) 90(70) 100(70) ?
In9 In1 In18 . . 1_4565 90(40) 90(40) 90(40) ?
In10 In1 In12 . . 1_4555 100(60) 100(60) 100(70) ?
In10 In1 In18 . . 1_4565 120(50) 110(50) 120(60) ?
In12 In1 In18 1_4555 . 1_4565 139(19) 135(19) 142(18) ?
In6 Te3 In6 1_5565 . 2_5665 90(80) 90(70) 100(80) ?
In6 Te3 In7 1_5565 . 1_5565 60(30) 60(30) 60(40) ?
In6 Te3 In8 1_5565 . 1_5565 80(50) 70(50) 80(50) ?
In6 Te3 In12 1_5565 . . 90(40) 90(40) 90(40) ?
In6 Te3 In12 1_5565 . 2_5655 180(60) 170(60) 180(80) ?
In6 Te3 In7 2_5665 . 1_5565 60(30) 60(30) 60(40) ?
In6 Te3 In8 2_5665 . 1_5565 80(50) 70(50) 80(50) ?
In6 Te3 In12 2_5665 . . 180(60) 170(60) 180(80) ?
In6 Te3 In12 2_5665 . 2_5655 90(40) 90(40) 90(40) ?
In7 Te3 In8 1_5565 . 1_5565 110(80) 110(70) 120(80) ?
In7 Te3 In12 1_5565 . . 120(20) 120(30) 120(20) ?
In7 Te3 In12 1_5565 . 2_5655 120(20) 120(30) 120(20) ?
In8 Te3 In12 1_5565 . . 100(30) 100(30) 100(30) ?
In8 Te3 In12 1_5565 . 2_5655 100(30) 100(30) 100(30) ?
In12 Te3 In12 . . 2_5655 90(70) 80(70) 90(80) ?
Ir3 In2 Ir4 1_6555 . . 160(90) 160(80) 160(90) ?
Ir3 In2 Te1 1_6555 . . 100(40) 100(40) 110(40) ?
Ir3 In2 In1 1_6555 . 1_6545 110(90) 110(100) 110(90) ?
Ir3 In2 In8 1_6555 . . 100(40) 100(40) 100(50) ?
Ir3 In2 In10 1_6555 . 1_6545 60(60) 60(60) 60(60) ?
Ir3 In2 In11 1_6555 . . 140(70) 140(70) 140(70) ?
Ir3 In2 In17 1_6555 . 1_6545 60(30) 50(30) 60(30) ?
Ir3 In2 In18 1_6555 . . 140(50) 140(50) 140(50) ?
Ir3 In2 In20 1_6555 . 1_6555 50(60) 50(60) 50(60) ?
Ir4 In2 Te1 . . . 100(60) 100(60) 100(60) ?
Ir4 In2 In1 . . 1_6545 50(60) 50(60) 50(60) ?
Ir4 In2 In8 . . . 60(20) 50(20) 60(20) ?
Ir4 In2 In10 . . 1_6545 100(70) 100(60) 100(70) ?
Ir4 In2 In11 . . . 50(60) 50(60) 50(60) ?
Ir4 In2 In17 . . 1_6545 130(60) 130(60) 130(60) ?
Ir4 In2 In18 . . . 50(5) 48(4) 51(5) ?
Ir4 In2 In20 . . 1_6555 140(90) 130(80) 140(90) ?
Te1 In2 In1 . . 1_6545 120(20) 120(20) 130(20) ?
Te1 In2 In8 . . . 150(80) 140(70) 150(80) ?
Te1 In2 In10 . . 1_6545 150(50) 150(40) 160(50) ?
Te1 In2 In11 . . . 70(60) 70(60) 70(60) ?
Te1 In2 In17 . . 1_6545 80(40) 80(40) 80(40) ?
Te1 In2 In18 . . . 70(40) 60(40) 70(40) ?
Te1 In2 In20 . . 1_6555 70(50) 70(40) 80(50) ?
In1 In2 In8 1_6545 . . 60(40) 60(40) 60(30) ?
In1 In2 In10 1_6545 . 1_6545 60(50) 60(50) 60(50) ?
In1 In2 In11 1_6545 . . 110(40) 110(40) 110(40) ?
In1 In2 In17 1_6545 . 1_6545 80(60) 80(60) 90(60) ?
In1 In2 In18 1_6545 . . 60(40) 60(40) 60(40) ?
In1 In2 In20 1_6545 . 1_6555 160(60) 160(60) 160(70) ?
In8 In2 In10 . . 1_6545 60(40) 60(40) 60(40) ?
In8 In2 In11 . . . 80(40) 70(40) 80(40) ?
In8 In2 In17 . . 1_6545 130(90) 130(90) 130(90) ?
In8 In2 In18 . . . 103(13) 100(13) 105(13) ?
In8 In2 In20 . . 1_6555 110(20) 100(20) 110(20) ?
In10 In2 In11 1_6545 . . 140(20) 140(20) 140(20) ?
In10 In2 In17 1_6545 . 1_6545 70(60) 70(50) 70(60) ?
In10 In2 In18 1_6545 . . 120(70) 120(70) 120(70) ?
In10 In2 In20 1_6545 . 1_6555 100(40) 100(40) 100(40) ?
In11 In2 In17 . . 1_6545 150(50) 150(50) 150(50) ?
In11 In2 In18 . . . 70(40) 70(40) 70(50) ?
In11 In2 In20 . . 1_6555 90(70) 80(60) 90(70) ?
In17 In2 In18 1_6545 . . 90(30) 90(30) 90(30) ?
In17 In2 In20 1_6545 . 1_6555 90(30) 90(30) 100(30) ?
In18 In2 In20 . . 1_6555 140(80) 140(80) 140(80) ?
Ir1 In3 Ir4 . . . 138(17) 138(17) 139(17) ?
Ir1 In3 In3 . . 2_5555 110(50) 110(50) 110(50) ?
Ir1 In3 In6 . . . 110(40) 110(40) 110(40) ?
Ir1 In3 In11 . . . 110(60) 110(60) 110(60) ?
Ir1 In3 In12 . . . 50(50) 50(50) 50(50) ?
Ir1 In3 In15 . . . 50(30) 50(30) 50(30) ?
Ir1 In3 In18 . . . 170(30) 170(50) 171(17) ?
Ir1 In3 In19 . . 1_5545 100(30) 100(30) 100(30) ?
Ir1 In3 In20 . . . 50(50) 50(50) 50(50) ?
Ir1 In3 In21 . . 1_6555 100(80) 100(80) 100(80) ?
Ir4 In3 In3 . . 2_5555 110(50) 110(50) 110(50) ?
Ir4 In3 In6 . . . 50(50) 50(50) 50(50) ?
Ir4 In3 In11 . . . 50(50) 50(50) 50(50) ?
Ir4 In3 In12 . . . 110(40) 110(40) 110(40) ?
Ir4 In3 In15 . . . 170(30) 170(20) 170(50) ?
Ir4 In3 In18 . . . 50(30) 50(30) 50(30) ?
Ir4 In3 In19 . . 1_5545 100(80) 100(80) 100(90) ?
Ir4 In3 In20 . . . 110(60) 110(60) 110(70) ?
Ir4 In3 In21 . . 1_6555 100(30) 100(30) 100(30) ?
In3 In3 In6 2_5555 . . 110(70) 110(70) 120(70) ?
In3 In3 In11 2_5555 . . 114(13) 113(14) 115(13) ?
In3 In3 In12 2_5555 . . 110(70) 110(70) 120(70) ?
In3 In3 In15 2_5555 . . 60(40) 60(40) 60(30) ?
In3 In3 In18 2_5555 . . 60(40) 60(30) 60(40) ?
In3 In3 In19 2_5555 . 1_5545 60(40) 60(40) 60(40) ?
In3 In3 In20 2_5555 . . 114(14) 112(13) 117(14) ?
In3 In3 In21 2_5555 . 1_6555 60(40) 60(30) 60(40) ?
In6 In3 In11 . . . 100(50) 100(50) 100(50) ?
In6 In3 In12 . . . 130(20) 130(20) 130(20) ?
In6 In3 In15 . . . 130(40) 130(40) 130(40) ?
In6 In3 In18 . . . 80(60) 70(60) 80(60) ?
In6 In3 In19 . . 1_5545 60(50) 60(50) 60(50) ?
In6 In3 In20 . . . 60(50) 60(50) 60(50) ?
In6 In3 In21 . . 1_6555 150(50) 140(50) 150(50) ?
In11 In3 In12 . . . 60(50) 60(50) 60(50) ?
In11 In3 In15 . . . 130(90) 130(90) 130(90) ?
In11 In3 In18 . . . 80(30) 80(30) 80(30) ?
In11 In3 In19 . . 1_5545 150(80) 150(80) 150(80) ?
In11 In3 In20 . . . 132(5) 130(5) 134(4) ?
In11 In3 In21 . . 1_6555 60(30) 60(30) 60(40) ?
In12 In3 In15 . . . 80(60) 80(60) 80(60) ?
In12 In3 In18 . . . 130(40) 130(40) 130(40) ?
In12 In3 In19 . . 1_5545 150(50) 150(50) 150(50) ?
In12 In3 In20 . . . 100(50) 100(50) 100(50) ?
In12 In3 In21 . . 1_6555 60(50) 60(50) 60(50) ?
In15 In3 In18 . . . 120(20) 120(20) 120(20) ?
In15 In3 In19 . . 1_5545 80(50) 70(50) 80(50) ?
In15 In3 In20 . . . 80(30) 70(30) 80(30) ?
In15 In3 In21 . . 1_6555 80(50) 70(50) 80(50) ?
In18 In3 In19 . . 1_5545 70(50) 70(50) 80(50) ?
In18 In3 In20 . . . 130(90) 130(90) 130(90) ?
In18 In3 In21 . . 1_6555 80(50) 70(50) 80(40) ?
In19 In3 In20 1_5545 . . 60(30) 60(30) 60(30) ?
In19 In3 In21 1_5545 . 1_6555 120(20) 120(20) 120(20) ?
In20 In3 In21 . . 1_6555 150(80) 150(80) 150(80) ?
Ir1 In4 Ir1 . . 2_5655 130(70) 120(70) 130(70) ?
Ir1 In4 In5 . . . 60(40) 60(40) 60(40) ?
Ir1 In4 In12 . . . 50(30) 50(30) 50(30) ?
Ir1 In4 In12 . . 2_5655 120(90) 120(90) 130(90) ?
Ir1 In4 In14 . . . 120(40) 120(50) 120(40) ?
Ir1 In4 In20 . . . 50(50) 50(50) 50(50) ?
Ir1 In4 In20 . . 2_5655 120(20) 120(20) 120(20) ?
Ir1 In4 In5 2_5655 . . 60(40) 60(40) 60(40) ?
Ir1 In4 In12 2_5655 . . 120(90) 120(90) 130(90) ?
Ir1 In4 In12 2_5655 . 2_5655 50(30) 50(30) 50(30) ?
Ir1 In4 In14 2_5655 . . 120(40) 120(50) 120(40) ?
Ir1 In4 In20 2_5655 . . 120(20) 120(20) 120(20) ?
Ir1 In4 In20 2_5655 . 2_5655 50(50) 50(50) 50(50) ?
In5 In4 In12 . . . 90(60) 80(60) 90(60) ?
In5 In4 In12 . . 2_5655 90(60) 80(60) 90(60) ?
In5 In4 In14 . . . 180(80) 170(80) 180(80) ?
In5 In4 In20 . . . 80(40) 80(40) 80(40) ?
In5 In4 In20 . . 2_5655 80(40) 80(40) 80(40) ?
In12 In4 In12 . . 2_5655 80(50) 80(50) 80(50) ?
In12 In4 In14 . . . 100(40) 90(40) 100(40) ?
In12 In4 In20 . . . 100(30) 100(30) 100(30) ?
In12 In4 In20 . . 2_5655 170(70) 170(70) 170(70) ?
In12 In4 In14 2_5655 . . 100(40) 90(40) 100(40) ?
In12 In4 In20 2_5655 . . 170(70) 170(70) 170(70) ?
In12 In4 In20 2_5655 . 2_5655 100(30) 100(30) 100(30) ?
In14 In4 In20 . . . 100(70) 90(70) 100(70) ?
In14 In4 In20 . . 2_5655 100(70) 90(70) 100(70) ?
In20 In4 In20 . . 2_5655 80(40) 80(40) 80(40) ?
Ir1 In5 Ir1 . . 2_5655 110(70) 110(60) 120(70) ?
Ir1 In5 Te2 . . 1_4555 80(60) 80(60) 80(60) ?
Ir1 In5 In4 . . . 60(40) 60(40) 60(40) ?
Ir1 In5 In10 . . . 90(30) 90(30) 90(30) ?
Ir1 In5 In10 . . 2_5655 150(50) 150(50) 150(60) ?
Ir1 In5 In16 . . . 48(16) 48(16) 49(16) ?
Ir1 In5 In16 . . 2_5655 140(100) 140(100) 140(100) ?
Ir1 In5 In22 . . . 50(130) 50(130) 50(130) ?
Ir1 In5 In22 . . 2_5655 100(400) 100(400) 100(400) ?
Ir1 In5 Te2 2_5655 . 1_4555 80(60) 80(60) 80(60) ?
Ir1 In5 In4 2_5655 . . 60(40) 60(40) 60(40) ?
Ir1 In5 In10 2_5655 . . 150(50) 150(50) 150(60) ?
Ir1 In5 In10 2_5655 . 2_5655 90(30) 90(30) 90(30) ?
Ir1 In5 In16 2_5655 . . 140(100) 140(100) 140(100) ?
Ir1 In5 In16 2_5655 . 2_5655 48(16) 48(16) 49(16) ?
Ir1 In5 In22 2_5655 . . 100(400) 100(400) 100(400) ?
Ir1 In5 In22 2_5655 . 2_5655 50(130) 50(130) 50(130) ?
Te2 In5 In4 1_4555 . . 80(70) 80(60) 80(70) ?
Te2 In5 In10 1_4555 . . 100(40) 100(40) 100(40) ?
Te2 In5 In10 1_4555 . 2_5655 100(40) 100(40) 100(40) ?
Te2 In5 In16 1_4555 . . 60(40) 60(40) 70(40) ?
Te2 In5 In16 1_4555 . 2_5655 60(40) 60(40) 70(40) ?
Te2 In5 In22 1_4555 . . 100(200) 100(200) 120(190) ?
Te2 In5 In22 1_4555 . 2_5655 100(200) 100(200) 120(190) ?
In4 In5 In10 . . . 150(18) 150(13) 150(20) ?
In4 In5 In10 . . 2_5655 150(18) 150(13) 150(20) ?
In4 In5 In16 . . . 100(60) 100(60) 100(60) ?
In4 In5 In16 . . 2_5655 100(60) 100(60) 100(60) ?
In4 In5 In22 . . . 100(300) 100(300) 100(300) ?
In4 In5 In22 . . 2_5655 100(300) 100(300) 100(300) ?
In10 In5 In10 . . 2_5655 60(40) 60(30) 60(40) ?
In10 In5 In16 . . . 60(50) 60(50) 60(50) ?
In10 In5 In16 . . 2_5655 110(30) 110(30) 110(30) ?
In10 In5 In22 . . . 100(400) 100(400) 100(400) ?
In10 In5 In22 . . 2_5655 100(200) 100(200) 100(200) ?
In10 In5 In16 2_5655 . . 110(30) 110(30) 110(30) ?
In10 In5 In16 2_5655 . 2_5655 60(50) 60(50) 60(50) ?
In10 In5 In22 2_5655 . . 100(200) 100(200) 100(200) ?
In10 In5 In22 2_5655 . 2_5655 100(400) 100(400) 100(400) ?
In16 In5 In16 . . 2_5655 120(40) 120(40) 120(50) ?
In16 In5 In22 . . . 100(300) 100(300) 100(300) ?
In16 In5 In22 . . 2_5655 200(300) 200(300) 200(300) ?
In16 In5 In22 2_5655 . . 200(300) 200(300) 200(300) ?
In16 In5 In22 2_5655 . 2_5655 100(300) 100(300) 100(300) ?
In22 In5 In22 . . 2_5655 100(300) 100(300) 100(300) ?
Ir3 In6 Ir4 . . . 150(90) 150(80) 160(100) ?
Ir3 In6 In1 . . 1_6545 140(80) 130(80) 140(90) ?
Ir3 In6 Te3 . . 1_5545 100(60) 100(60) 100(60) ?
Ir3 In6 In3 . . . 100(70) 100(60) 100(70) ?
Ir3 In6 In7 . . . 50(4) 48(4) 51(4) ?
Ir3 In6 In14 . . . 130(60) 120(60) 130(70) ?
Ir3 In6 In19 . . 1_5545 60(20) 54(19) 60(30) ?
Ir3 In6 In20 . . . 50(60) 50(60) 50(60) ?
Ir3 In6 In22 . . 1_5545 100(400) 100(400) 100(400) ?
Ir4 In6 In1 . . 1_6545 50(60) 50(60) 50(60) ?
Ir4 In6 Te3 . . 1_5545 100(40) 100(40) 110(40) ?
Ir4 In6 In3 . . . 60(60) 50(50) 60(60) ?
Ir4 In6 In7 . . . 140(60) 140(50) 150(70) ?
Ir4 In6 In14 . . . 60(40) 50(30) 60(40) ?
Ir4 In6 In19 . . 1_5545 100(40) 100(40) 100(50) ?
Ir4 In6 In20 . . . 110(90) 110(90) 110(90) ?
Ir4 In6 In22 . . 1_5545 100(400) 100(400) 100(400) ?
In1 In6 Te3 1_6545 . 1_5545 70(50) 70(40) 80(50) ?
In1 In6 In3 1_6545 . . 100(40) 100(40) 100(40) ?
In1 In6 In7 1_6545 . . 140(80) 140(70) 150(80) ?
In1 In6 In14 1_6545 . . 90(30) 90(30) 100(30) ?
In1 In6 In19 1_6545 . 1_5545 110(20) 100(20) 110(20) ?
In1 In6 In20 1_6545 . . 160(60) 160(50) 160(70) ?
In1 In6 In22 1_6545 . 1_5545 100(400) 100(400) 100(400) ?
Te3 In6 In3 1_5545 . . 150(50) 150(50) 160(40) ?
Te3 In6 In7 1_5545 . . 70(40) 60(30) 70(40) ?
Te3 In6 In14 1_5545 . . 80(40) 80(50) 90(40) ?
Te3 In6 In19 1_5545 . 1_5545 150(80) 140(80) 150(70) ?
Te3 In6 In20 1_5545 . . 130(20) 120(20) 130(20) ?
Te3 In6 In22 1_5545 . 1_5545 70(160) 70(150) 70(170) ?
In3 In6 In7 . . . 120(70) 110(70) 120(70) ?
In3 In6 In14 . . . 70(50) 70(50) 70(60) ?
In3 In6 In19 . . 1_5545 60(40) 60(40) 60(40) ?
In3 In6 In20 . . . 60(50) 60(40) 60(50) ?
In3 In6 In22 . . 1_5545 140(140) 130(120) 140(150) ?
In7 In6 In14 . . . 90(30) 80(30) 90(40) ?
In7 In6 In19 . . 1_5545 103(15) 102(12) 105(18) ?
In7 In6 In20 . . . 60(40) 60(40) 60(40) ?
In7 In6 In22 . . 1_5545 100(300) 100(300) 100(300) ?
In14 In6 In19 . . 1_5545 130(90) 130(90) 130(90) ?
In14 In6 In20 . . . 80(60) 80(50) 90(60) ?
In14 In6 In22 . . 1_5545 150(60) 150(60) 160(50) ?
In19 In6 In20 1_5545 . . 60(30) 60(30) 60(40) ?
In19 In6 In22 1_5545 . 1_5545 80(150) 70(130) 80(180) ?
In20 In6 In22 . . 1_5545 100(400) 100(400) 100(400) ?
Ir3 In7 Ir3 . . 2_5655 180(80) 170(100) 180(120) ?
Ir3 In7 Te2 . . 1_4555 90(60) 90(60) 90(60) ?
Ir3 In7 Te3 . . 1_5545 90(40) 90(40) 90(40) ?
Ir3 In7 In6 . . . 51(5) 49(6) 54(5) ?
Ir3 In7 In6 . . 2_5655 131(7) 126(3) 135(7) ?
Ir3 In7 In10 . . 1_5545 60(40) 60(40) 60(50) ?
Ir3 In7 In10 . . 2_5645 120(70) 120(60) 120(70) ?
Ir3 In7 In20 . . . 50(60) 50(60) 50(60) ?
Ir3 In7 In20 . . 2_5655 130(100) 130(90) 140(100) ?
Ir3 In7 Te2 2_5655 . 1_4555 90(60) 90(60) 90(60) ?
Ir3 In7 Te3 2_5655 . 1_5545 90(40) 90(40) 90(40) ?
Ir3 In7 In6 2_5655 . . 131(7) 126(3) 135(7) ?
Ir3 In7 In6 2_5655 . 2_5655 51(5) 49(6) 54(5) ?
Ir3 In7 In10 2_5655 . 1_5545 120(70) 120(60) 120(70) ?
Ir3 In7 In10 2_5655 . 2_5645 60(40) 60(40) 60(50) ?
Ir3 In7 In20 2_5655 . . 130(100) 130(90) 140(100) ?
Ir3 In7 In20 2_5655 . 2_5655 50(60) 50(60) 50(60) ?
Te2 In7 Te3 1_4555 . 1_5545 150(60) 150(60) 160(60) ?
Te2 In7 In6 1_4555 . . 110(60) 110(60) 110(70) ?
Te2 In7 In6 1_4555 . 2_5655 110(60) 110(60) 110(70) ?
Te2 In7 In10 1_4555 . 1_5545 100(40) 100(40) 110(40) ?
Te2 In7 In10 1_4555 . 2_5645 100(40) 100(40) 110(40) ?
Te2 In7 In20 1_4555 . . 50(40) 50(40) 50(40) ?
Te2 In7 In20 1_4555 . 2_5655 50(40) 50(40) 50(40) ?
Te3 In7 In6 1_5545 . . 50(40) 50(40) 50(30) ?
Te3 In7 In6 1_5545 . 2_5655 50(40) 50(40) 50(30) ?
Te3 In7 In10 1_5545 . 1_5545 100(70) 100(70) 100(70) ?
Te3 In7 In10 1_5545 . 2_5645 100(70) 100(70) 100(70) ?
Te3 In7 In20 1_5545 . . 110(30) 110(30) 110(30) ?
Te3 In7 In20 1_5545 . 2_5655 110(30) 110(30) 110(30) ?
In6 In7 In6 . . 2_5655 79(4) 73.4(19) 85(6) ?
In6 In7 In10 . . 1_5545 100(40) 100(30) 100(40) ?
In6 In7 In10 . . 2_5645 140(90) 140(90) 150(90) ?
In6 In7 In20 . . . 60(40) 60(40) 60(40) ?
In6 In7 In20 . . 2_5655 110(60) 110(60) 110(60) ?
In6 In7 In10 2_5655 . 1_5545 140(90) 140(90) 150(90) ?
In6 In7 In10 2_5655 . 2_5645 100(40) 100(30) 100(40) ?
In6 In7 In20 2_5655 . . 110(60) 110(60) 110(60) ?
In6 In7 In20 2_5655 . 2_5655 60(40) 60(40) 60(40) ?
In10 In7 In10 1_5545 . 2_5645 60(40) 60(40) 60(40) ?
In10 In7 In20 1_5545 . . 100(40) 100(30) 100(40) ?
In10 In7 In20 1_5545 . 2_5655 150(30) 140(30) 150(20) ?
In10 In7 In20 2_5645 . . 150(30) 140(30) 150(20) ?
In10 In7 In20 2_5645 . 2_5655 100(40) 100(30) 100(40) ?
In20 In7 In20 . . 2_5655 80(60) 80(60) 80(70) ?
In1 Te4 In1 1_6555 . 2_6555 85(16) 82(14) 90(18) ?
In1 Te4 In15 1_6555 . . 120(60) 120(70) 130(60) ?
In1 Te4 In19 1_6555 . . 100(70) 100(70) 110(70) ?
In1 Te4 In21 1_6555 . 1_6555 70(50) 70(50) 80(50) ?
In1 Te4 In22 1_6555 . . 100(300) 100(300) 100(300) ?
In1 Te4 In22 1_6555 . 2_5555 200(200) 200(300) 200(200) ?
In1 Te4 In15 2_6555 . . 120(60) 120(70) 130(60) ?
In1 Te4 In19 2_6555 . . 100(70) 100(70) 110(70) ?
In1 Te4 In21 2_6555 . 1_6555 70(50) 70(50) 80(50) ?
In1 Te4 In22 2_6555 . . 200(200) 200(300) 200(200) ?
In1 Te4 In22 2_6555 . 2_5555 100(300) 100(300) 100(300) ?
In15 Te4 In19 . . . 120(30) 110(30) 120(30) ?
In15 Te4 In21 . . 1_6555 70(50) 60(40) 70(60) ?
In15 Te4 In22 . . . 60(110) 60(90) 60(120) ?
In15 Te4 In22 . . 2_5555 60(110) 60(90) 60(120) ?
In19 Te4 In21 . . 1_6555 180(50) 170(50) 180(50) ?
In19 Te4 In22 . . . 100(200) 80(180) 100(200) ?
In19 Te4 In22 . . 2_5555 100(200) 80(180) 100(200) ?
In21 Te4 In22 1_6555 . . 100(200) 100(200) 100(200) ?
In21 Te4 In22 1_6555 . 2_5555 100(200) 100(200) 100(200) ?
In22 Te4 In22 . . 2_5555 100(400) 100(400) 100(400) ?
Ir4 In8 Ir4 . . 2_5655 110(70) 110(70) 120(70) ?
Ir4 In8 In1 . . 1_6545 50(50) 50(50) 50(50) ?
Ir4 In8 In1 . . 2_6645 145(12) 142(12) 149(9) ?
Ir4 In8 Te3 . . 1_5545 80(30) 80(40) 90(30) ?
Ir4 In8 In2 . . . 50(17) 48(17) 51(16) ?
Ir4 In8 In2 . . 2_5655 140(100) 140(100) 140(100) ?
Ir4 In8 In10 . . 1_6545 90(30) 90(30) 90(30) ?
Ir4 In8 In10 . . 2_6645 150(50) 150(50) 150(50) ?
Ir4 In8 In14 . . . 60(40) 60(40) 60(40) ?
Ir4 In8 In1 2_5655 . 1_6545 145(12) 142(12) 149(9) ?
Ir4 In8 In1 2_5655 . 2_6645 50(50) 50(50) 50(50) ?
Ir4 In8 Te3 2_5655 . 1_5545 80(30) 80(40) 90(30) ?
Ir4 In8 In2 2_5655 . . 140(100) 140(100) 140(100) ?
Ir4 In8 In2 2_5655 . 2_5655 50(17) 48(17) 51(16) ?
Ir4 In8 In10 2_5655 . 1_6545 150(50) 150(50) 150(50) ?
Ir4 In8 In10 2_5655 . 2_6645 90(30) 90(30) 90(30) ?
Ir4 In8 In14 2_5655 . . 60(40) 60(40) 60(40) ?
In1 In8 In1 1_6545 . 2_6645 120(80) 120(70) 130(80) ?
In1 In8 Te3 1_6545 . 1_5545 60(30) 60(30) 70(30) ?
In1 In8 In2 1_6545 . . 60(40) 60(40) 60(30) ?
In1 In8 In2 1_6545 . 2_5655 160(60) 160(50) 170(70) ?
In1 In8 In10 1_6545 . 1_6545 60(30) 60(30) 60(30) ?
In1 In8 In10 1_6545 . 2_6645 110(70) 100(70) 110(70) ?
In1 In8 In14 1_6545 . . 100(30) 100(30) 100(30) ?
In1 In8 Te3 2_6645 . 1_5545 60(30) 60(30) 70(30) ?
In1 In8 In2 2_6645 . . 160(60) 160(50) 170(70) ?
In1 In8 In2 2_6645 . 2_5655 60(40) 60(40) 60(30) ?
In1 In8 In10 2_6645 . 1_6545 110(70) 100(70) 110(70) ?
In1 In8 In10 2_6645 . 2_6645 60(30) 60(30) 60(30) ?
In1 In8 In14 2_6645 . . 100(30) 100(30) 100(30) ?
Te3 In8 In2 1_5545 . . 120(30) 120(30) 120(30) ?
Te3 In8 In2 1_5545 . 2_5655 120(30) 120(30) 120(30) ?
Te3 In8 In10 1_5545 . 1_6545 100(70) 100(70) 100(70) ?
Te3 In8 In10 1_5545 . 2_6645 100(70) 100(70) 100(70) ?
Te3 In8 In14 1_5545 . . 80(50) 80(50) 80(40) ?
In2 In8 In2 . . 2_5655 120(40) 110(40) 120(40) ?
In2 In8 In10 . . 1_6545 60(50) 60(50) 60(50) ?
In2 In8 In10 . . 2_6645 110(30) 100(30) 110(30) ?
In2 In8 In14 . . . 100(60) 100(60) 100(60) ?
In2 In8 In10 2_5655 . 1_6545 110(30) 100(30) 110(30) ?
In2 In8 In10 2_5655 . 2_6645 60(50) 60(50) 60(50) ?
In2 In8 In14 2_5655 . . 100(60) 100(60) 100(60) ?
In10 In8 In10 1_6545 . 2_6645 60(30) 60(30) 60(40) ?
In10 In8 In14 1_6545 . . 150(20) 150(20) 150(20) ?
In10 In8 In14 2_6645 . . 150(20) 150(20) 150(20) ?
Ir2 In9 Ir2 . . 2_5555 130(80) 120(80) 130(80) ?
Ir2 In9 In1 . . . 50(50) 50(50) 50(60) ?
Ir2 In9 In1 . . 2_5555 120(20) 120(20) 127(19) ?
Ir2 In9 In16 . . . 50(30) 50(30) 50(30) ?
Ir2 In9 In16 . . 2_5555 120(90) 120(90) 120(90) ?
Ir2 In9 In17 . . . 120(40) 120(50) 120(40) ?
Ir2 In9 In21 . . . 60(40) 60(50) 60(40) ?
Ir2 In9 In1 2_5555 . . 120(20) 120(20) 127(19) ?
Ir2 In9 In1 2_5555 . 2_5555 50(50) 50(50) 50(60) ?
Ir2 In9 In16 2_5555 . . 120(90) 120(90) 120(90) ?
Ir2 In9 In16 2_5555 . 2_5555 50(30) 50(30) 50(30) ?
Ir2 In9 In17 2_5555 . . 120(40) 120(50) 120(40) ?
Ir2 In9 In21 2_5555 . . 60(40) 60(50) 60(40) ?
In1 In9 In1 . . 2_5555 80(40) 80(40) 90(50) ?
In1 In9 In16 . . . 100(30) 100(30) 100(30) ?
In1 In9 In16 . . 2_5555 170(80) 170(80) 170(80) ?
In1 In9 In17 . . . 90(70) 90(70) 100(70) ?
In1 In9 In21 . . . 90(40) 80(40) 90(40) ?
In1 In9 In16 2_5555 . . 170(80) 170(80) 170(80) ?
In1 In9 In16 2_5555 . 2_5555 100(30) 100(30) 100(30) ?
In1 In9 In17 2_5555 . . 90(70) 90(70) 100(70) ?
In1 In9 In21 2_5555 . . 90(40) 80(40) 90(40) ?
In16 In9 In16 . . 2_5555 80(50) 80(50) 80(50) ?
In16 In9 In17 . . . 90(40) 90(40) 100(40) ?
In16 In9 In21 . . . 80(60) 80(60) 90(70) ?
In16 In9 In17 2_5555 . . 90(40) 90(40) 100(40) ?
In16 In9 In21 2_5555 . . 80(60) 80(60) 90(70) ?
In17 In9 In21 . . . 180(80) 170(80) 180(80) ?
Ir2 In10 Ir3 . . 1_5565 137(18) 136(18) 138(17) ?
Ir2 In10 In1 . . . 50(60) 50(50) 50(60) ?
Ir2 In10 In2 . . 1_4565 110(40) 110(40) 110(40) ?
Ir2 In10 In5 . . . 100(80) 100(80) 100(80) ?
Ir2 In10 In7 . . 1_5565 170(30) 170(20) 170(20) ?
Ir2 In10 In8 . . 1_4565 100(30) 100(30) 100(30) ?
Ir2 In10 In10 . . 2_5655 110(50) 110(50) 110(50) ?
Ir2 In10 In13 . . . 50(30) 50(30) 50(30) ?
Ir2 In10 In16 . . . 50(50) 50(50) 50(50) ?
Ir2 In10 In22 . . . 110(180) 110(180) 110(180) ?
Ir3 In10 In1 1_5565 . . 110(60) 110(60) 110(60) ?
Ir3 In10 In2 1_5565 . 1_4565 50(50) 50(40) 50(50) ?
Ir3 In10 In5 1_5565 . . 100(30) 100(30) 100(30) ?
Ir3 In10 In7 1_5565 . 1_5565 50(30) 50(30) 50(40) ?
Ir3 In10 In8 1_5565 . 1_4565 100(80) 100(80) 100(80) ?
Ir3 In10 In10 1_5565 . 2_5655 110(50) 110(50) 110(50) ?
Ir3 In10 In13 1_5565 . . 170(40) 170(30) 170(50) ?
Ir3 In10 In16 1_5565 . . 110(40) 110(40) 110(40) ?
Ir3 In10 In22 1_5565 . . 50(80) 50(70) 50(80) ?
In1 In10 In2 . . 1_4565 60(50) 60(50) 60(50) ?
In1 In10 In5 . . . 150(80) 150(80) 150(80) ?
In1 In10 In7 . . 1_5565 130(90) 130(90) 130(90) ?
In1 In10 In8 . . 1_4565 60(30) 60(30) 60(30) ?
In1 In10 In10 . . 2_5655 115(15) 114(13) 116(17) ?
In1 In10 In13 . . . 80(30) 80(30) 80(30) ?
In1 In10 In16 . . . 100(50) 100(50) 100(50) ?
In1 In10 In22 . . . 130(170) 130(170) 130(170) ?
In2 In10 In5 1_4565 . . 150(50) 150(50) 150(50) ?
In2 In10 In7 1_4565 . 1_5565 80(60) 70(60) 80(60) ?
In2 In10 In8 1_4565 . 1_4565 60(50) 60(50) 60(50) ?
In2 In10 In10 1_4565 . 2_5655 110(70) 110(70) 110(70) ?
In2 In10 In13 1_4565 . . 130(40) 130(40) 130(40) ?
In2 In10 In16 1_4565 . . 130(20) 130(20) 130(20) ?
In2 In10 In22 1_4565 . . 100(50) 100(50) 100(50) ?
In5 In10 In7 . . 1_5565 80(50) 70(50) 80(50) ?
In5 In10 In8 . . 1_4565 120(20) 120(20) 120(20) ?
In5 In10 In10 . . 2_5655 60(40) 60(40) 60(30) ?
In5 In10 In13 . . . 80(50) 80(50) 80(50) ?
In5 In10 In16 . . . 60(50) 60(50) 60(50) ?
In5 In10 In22 . . . 60(100) 60(100) 60(100) ?
In7 In10 In8 1_5565 . 1_4565 80(50) 70(50) 80(50) ?
In7 In10 In10 1_5565 . 2_5655 60(40) 60(40) 60(40) ?
In7 In10 In13 1_5565 . . 120(20) 120(20) 120(20) ?
In7 In10 In16 1_5565 . . 130(40) 130(40) 130(40) ?
In7 In10 In22 1_5565 . . 80(180) 80(180) 80(180) ?
In8 In10 In10 1_4565 . 2_5655 60(40) 60(40) 60(40) ?
In8 In10 In13 1_4565 . . 70(50) 70(50) 80(50) ?
In8 In10 In16 1_4565 . . 150(50) 150(50) 150(50) ?
In8 In10 In22 1_4565 . . 150(150) 150(150) 150(150) ?
In10 In10 In13 2_5655 . . 60(40) 60(40) 60(40) ?
In10 In10 In16 2_5655 . . 110(70) 110(70) 120(70) ?
In10 In10 In22 2_5655 . . 110(170) 110(170) 110(170) ?
In13 In10 In16 . . . 80(60) 80(60) 80(60) ?
In13 In10 In22 . . . 130(90) 130(90) 130(90) ?
In16 In10 In22 . . . 60(130) 60(140) 60(130) ?
Ir2 In11 Ir4 1_6555 . . 150(30) 150(30) 160(30) ?
Ir2 In11 Te2 1_6555 . . 100(60) 100(60) 110(60) ?
Ir2 In11 In2 1_6555 . . 140(30) 140(30) 140(30) ?
Ir2 In11 In3 1_6555 . . 100(60) 100(50) 100(60) ?
Ir2 In11 In12 1_6555 . . 50(40) 50(40) 50(50) ?
Ir2 In11 In13 1_6555 . 1_6555 50(50) 50(40) 50(50) ?
Ir2 In11 In14 1_6555 . . 130(60) 130(60) 130(60) ?
Ir2 In11 In16 1_6555 . 1_6555 50(50) 50(50) 50(50) ?
Ir2 In11 In21 1_6555 . 1_6555 50(40) 50(40) 60(50) ?
Ir4 In11 Te2 . . . 100(80) 100(80) 110(80) ?
Ir4 In11 In2 . . . 50(50) 50(50) 60(50) ?
Ir4 In11 In3 . . . 60(50) 50(50) 60(50) ?
Ir4 In11 In12 . . . 110(40) 110(40) 110(40) ?
Ir4 In11 In13 . . 1_6555 140(30) 140(30) 140(20) ?
Ir4 In11 In14 . . . 50(40) 50(40) 50(40) ?
Ir4 In11 In16 . . 1_6555 140(60) 140(60) 140(60) ?
Ir4 In11 In21 . . 1_6555 100(40) 100(40) 110(40) ?
Te2 In11 In2 . . . 70(50) 70(50) 70(50) ?
Te2 In11 In3 . . . 150(70) 150(70) 150(70) ?
Te2 In11 In12 . . . 130(60) 120(60) 130(60) ?
Te2 In11 In13 . . 1_6555 70(50) 70(50) 70(50) ?
Te2 In11 In14 . . . 80(30) 80(30) 90(30) ?
Te2 In11 In16 . . 1_6555 70(30) 70(30) 70(30) ?
Te2 In11 In21 . . 1_6555 150(50) 150(50) 150(40) ?
In2 In11 In3 . . . 100(60) 100(60) 100(70) ?
In2 In11 In12 . . . 160(40) 160(30) 160(50) ?
In2 In11 In13 . . 1_6555 140(20) 140(20) 144(17) ?
In2 In11 In14 . . . 90(70) 90(70) 100(70) ?
In2 In11 In16 . . 1_6555 90(50) 90(40) 90(50) ?
In2 In11 In21 . . 1_6555 110(40) 100(40) 110(30) ?
In3 In11 In12 . . . 60(50) 60(50) 60(50) ?
In3 In11 In13 . . 1_6555 110(50) 110(50) 120(50) ?
In3 In11 In14 . . . 70(20) 70(20) 70(30) ?
In3 In11 In16 . . 1_6555 140(40) 130(40) 140(40) ?
In3 In11 In21 . . 1_6555 60(30) 60(30) 60(30) ?
In12 In11 In13 . . 1_6555 60(40) 60(40) 60(40) ?
In12 In11 In14 . . . 80(40) 80(40) 80(40) ?
In12 In11 In16 . . 1_6555 100(80) 100(80) 110(80) ?
In12 In11 In21 . . 1_6555 60(30) 60(40) 60(30) ?
In13 In11 In14 1_6555 . . 90(40) 80(40) 90(40) ?
In13 In11 In16 1_6555 . 1_6555 80(50) 80(50) 80(50) ?
In13 In11 In21 1_6555 . 1_6555 100(70) 100(70) 100(70) ?
In14 In11 In16 . . 1_6555 154(10) 149(9) 158(13) ?
In14 In11 In21 . . 1_6555 127(13) 125(13) 130(13) ?
In16 In11 In21 1_6555 . 1_6555 80(40) 80(30) 80(40) ?
Ir1 In12 Ir2 . . 1_6555 150(80) 150(80) 150(80) ?
Ir1 In12 In1 . . 1_6555 140(70) 140(70) 140(70) ?
Ir1 In12 Te3 . . . 100(40) 100(40) 100(40) ?
Ir1 In12 In3 . . . 60(50) 50(50) 60(60) ?
Ir1 In12 In4 . . . 60(30) 50(30) 60(40) ?
Ir1 In12 In11 . . . 110(90) 110(90) 110(90) ?
Ir1 In12 In13 . . 1_6555 140(60) 140(60) 150(60) ?
Ir1 In12 In21 . . 1_6555 100(40) 100(50) 100(40) ?
Ir1 In12 In22 . . . 100(200) 100(200) 100(200) ?
Ir2 In12 In1 1_6555 . 1_6555 50(60) 50(60) 50(60) ?
Ir2 In12 Te3 1_6555 . . 110(60) 100(60) 110(60) ?
Ir2 In12 In3 1_6555 . . 100(70) 100(60) 100(70) ?
Ir2 In12 In4 1_6555 . . 130(60) 130(60) 130(70) ?
Ir2 In12 In11 1_6555 . . 50(60) 50(60) 50(60) ?
Ir2 In12 In13 1_6555 . 1_6555 52(5) 51(5) 53(5) ?
Ir2 In12 In21 1_6555 . 1_6555 50(20) 50(20) 60(30) ?
Ir2 In12 In22 1_6555 . . 100(200) 100(300) 100(200) ?
In1 In12 Te3 1_6555 . . 70(60) 70(60) 80(60) ?
In1 In12 In3 1_6555 . . 140(20) 130(20) 140(20) ?
In1 In12 In4 1_6555 . . 150(50) 150(50) 160(50) ?
In1 In12 In11 1_6555 . . 100(40) 100(40) 100(40) ?
In1 In12 In13 1_6555 . 1_6555 80(40) 70(40) 80(50) ?
In1 In12 In21 1_6555 . 1_6555 80(40) 70(40) 80(40) ?
In1 In12 In22 1_6555 . . 100(200) 100(200) 100(200) ?
Te3 In12 In3 . . . 150(40) 150(40) 150(40) ?
Te3 In12 In4 . . . 80(40) 80(50) 90(40) ?
Te3 In12 In11 . . . 130(20) 130(20) 133(19) ?
Te3 In12 In13 . . 1_6555 70(40) 70(40) 70(40) ?
Te3 In12 In21 . . 1_6555 150(80) 140(80) 150(80) ?
Te3 In12 In22 . . . 70(60) 70(60) 70(60) ?
In3 In12 In4 . . . 70(50) 70(50) 70(60) ?
In3 In12 In11 . . . 60(50) 60(50) 60(50) ?
In3 In12 In13 . . 1_6555 120(70) 120(70) 120(70) ?
In3 In12 In21 . . 1_6555 60(40) 60(40) 60(40) ?
In3 In12 In22 . . . 100(150) 100(150) 100(160) ?
In4 In12 In11 . . . 90(60) 80(60) 90(60) ?
In4 In12 In13 . . 1_6555 90(30) 90(30) 90(30) ?
In4 In12 In21 . . 1_6555 130(90) 130(80) 130(90) ?
In4 In12 In22 . . . 100(200) 100(200) 100(200) ?
In11 In12 In13 . . 1_6555 60(40) 60(40) 60(40) ?
In11 In12 In21 . . 1_6555 60(30) 60(30) 60(40) ?
In11 In12 In22 . . . 160(110) 160(80) 160(150) ?
In13 In12 In21 1_6555 . 1_6555 104(14) 103(17) 104(11) ?
In13 In12 In22 1_6555 . . 140(110) 140(110) 140(110) ?
In21 In12 In22 1_6555 . . 110(100) 100(120) 110(80) ?
Ir2 In13 Ir2 . . 2_5655 170(70) 170(110) 180(30) ?
Ir2 In13 Te2 . . 1_4555 90(60) 90(60) 90(60) ?
Ir2 In13 In10 . . . 60(40) 60(40) 60(40) ?
Ir2 In13 In10 . . 2_5655 120(60) 110(60) 120(60) ?
Ir2 In13 In11 . . 1_4555 50(60) 50(60) 50(60) ?
Ir2 In13 In11 . . 2_4655 130(100) 130(90) 140(100) ?
Ir2 In13 In12 . . 1_4555 52(6) 51(7) 52(5) ?
Ir2 In13 In12 . . 2_4655 132(7) 130(6) 136(3) ?
Ir2 In13 Te2 2_5655 . 1_4555 90(60) 90(60) 90(60) ?
Ir2 In13 In10 2_5655 . . 120(60) 110(60) 120(60) ?
Ir2 In13 In10 2_5655 . 2_5655 60(40) 60(40) 60(40) ?
Ir2 In13 In11 2_5655 . 1_4555 130(100) 130(90) 140(100) ?
Ir2 In13 In11 2_5655 . 2_4655 50(60) 50(60) 50(60) ?
Ir2 In13 In12 2_5655 . 1_4555 132(7) 130(6) 136(3) ?
Ir2 In13 In12 2_5655 . 2_4655 52(6) 51(7) 52(5) ?
Te2 In13 In10 1_4555 . . 100(40) 100(40) 100(40) ?
Te2 In13 In10 1_4555 . 2_5655 100(40) 100(40) 100(40) ?
Te2 In13 In11 1_4555 . 1_4555 50(40) 50(40) 60(40) ?
Te2 In13 In11 1_4555 . 2_4655 50(40) 50(40) 60(40) ?
Te2 In13 In12 1_4555 . 1_4555 110(70) 110(60) 120(70) ?
Te2 In13 In12 1_4555 . 2_4655 110(70) 110(60) 120(70) ?
In10 In13 In10 . . 2_5655 60(40) 60(30) 60(40) ?
In10 In13 In11 . . 1_4555 100(40) 100(40) 100(40) ?
In10 In13 In11 . . 2_4655 140(30) 140(30) 150(20) ?
In10 In13 In12 . . 1_4555 100(40) 100(40) 100(30) ?
In10 In13 In12 . . 2_4655 150(90) 140(90) 150(90) ?
In10 In13 In11 2_5655 . 1_4555 140(30) 140(30) 150(20) ?
In10 In13 In11 2_5655 . 2_4655 100(40) 100(40) 100(40) ?
In10 In13 In12 2_5655 . 1_4555 150(90) 140(90) 150(90) ?
In10 In13 In12 2_5655 . 2_4655 100(40) 100(40) 100(30) ?
In11 In13 In11 1_4555 . 2_4655 80(60) 80(60) 90(70) ?
In11 In13 In12 1_4555 . 1_4555 60(40) 60(40) 60(40) ?
In11 In13 In12 1_4555 . 2_4655 110(60) 110(60) 110(60) ?
In11 In13 In12 2_4655 . 1_4555 110(60) 110(60) 110(60) ?
In11 In13 In12 2_4655 . 2_4655 60(40) 60(40) 60(40) ?
In12 In13 In12 1_4555 . 2_4655 81(4) 78(6) 83(3) ?
Ir4 In14 Ir4 . . 2_5655 130(70) 120(70) 130(80) ?
Ir4 In14 In4 . . . 120(40) 120(40) 120(50) ?
Ir4 In14 In6 . . . 50(30) 50(30) 50(30) ?
Ir4 In14 In6 . . 2_5655 120(90) 120(90) 130(90) ?
Ir4 In14 In8 . . . 60(40) 60(40) 60(40) ?
Ir4 In14 In11 . . . 50(50) 50(50) 50(50) ?
Ir4 In14 In11 . . 2_5655 120(20) 120(20) 130(20) ?
Ir4 In14 In4 2_5655 . . 120(40) 120(40) 120(50) ?
Ir4 In14 In6 2_5655 . . 120(90) 120(90) 130(90) ?
Ir4 In14 In6 2_5655 . 2_5655 50(30) 50(30) 50(30) ?
Ir4 In14 In8 2_5655 . . 60(40) 60(40) 60(40) ?
Ir4 In14 In11 2_5655 . . 120(20) 120(20) 130(20) ?
Ir4 In14 In11 2_5655 . 2_5655 50(50) 50(50) 50(50) ?
In4 In14 In6 . . . 100(40) 90(40) 100(40) ?
In4 In14 In6 . . 2_5655 100(40) 90(40) 100(40) ?
In4 In14 In8 . . . 180(80) 180(90) 180(80) ?
In4 In14 In11 . . . 100(70) 90(70) 100(70) ?
In4 In14 In11 . . 2_5655 100(70) 90(70) 100(70) ?
In6 In14 In6 . . 2_5655 80(50) 80(50) 90(60) ?
In6 In14 In8 . . . 80(60) 80(60) 80(60) ?
In6 In14 In11 . . . 100(30) 90(30) 100(30) ?
In6 In14 In11 . . 2_5655 170(70) 160(60) 170(80) ?
In6 In14 In8 2_5655 . . 80(60) 80(60) 80(60) ?
In6 In14 In11 2_5655 . . 170(70) 160(60) 170(80) ?
In6 In14 In11 2_5655 . 2_5655 100(30) 90(30) 100(30) ?
In8 In14 In11 . . . 80(40) 80(40) 90(40) ?
In8 In14 In11 . . 2_5655 80(40) 80(40) 90(40) ?
In11 In14 In11 . . 2_5655 80(40) 80(40) 90(40) ?
Ir1 In15 Ir1 . . 2_5555 170(70) 169(17) 180(130) ?
Ir1 In15 Te1 . . 1_4555 90(40) 90(40) 90(40) ?
Ir1 In15 In3 . . . 60(40) 60(40) 60(40) ?
Ir1 In15 In3 . . 2_5555 120(60) 120(60) 120(70) ?
Ir1 In15 Te4 . . . 90(60) 90(60) 90(60) ?
Ir1 In15 In16 . . . 51(6) 50(6) 53(7) ?
Ir1 In15 In16 . . 2_5555 133(5) 128.1(19) 138(10) ?
Ir1 In15 In22 . . . 50(70) 50(80) 50(70) ?
Ir1 In15 In22 . . 2_5555 130(100) 130(110) 130(110) ?
Ir1 In15 Te1 2_5555 . 1_4555 90(40) 90(40) 90(40) ?
Ir1 In15 In3 2_5555 . . 120(60) 120(60) 120(70) ?
Ir1 In15 In3 2_5555 . 2_5555 60(40) 60(40) 60(40) ?
Ir1 In15 Te4 2_5555 . . 90(60) 90(60) 90(60) ?
Ir1 In15 In16 2_5555 . . 133(5) 128.1(19) 138(10) ?
Ir1 In15 In16 2_5555 . 2_5555 51(6) 50(6) 53(7) ?
Ir1 In15 In22 2_5555 . . 130(100) 130(110) 130(110) ?
Ir1 In15 In22 2_5555 . 2_5555 50(70) 50(80) 50(70) ?
Te1 In15 In3 1_4555 . . 100(70) 100(70) 110(70) ?
Te1 In15 In3 1_4555 . 2_5555 100(70) 100(70) 110(70) ?
Te1 In15 Te4 1_4555 . . 150(60) 150(60) 160(70) ?
Te1 In15 In16 1_4555 . . 50(40) 50(30) 60(40) ?
Te1 In15 In16 1_4555 . 2_5555 50(40) 50(30) 60(40) ?
Te1 In15 In22 1_4555 . . 100(400) 100(400) 100(400) ?
Te1 In15 In22 1_4555 . 2_5555 100(400) 100(400) 100(400) ?
In3 In15 In3 . . 2_5555 60(40) 60(30) 60(40) ?
In3 In15 Te4 . . . 100(40) 100(40) 100(40) ?
In3 In15 In16 . . . 100(40) 100(40) 100(40) ?
In3 In15 In16 . . 2_5555 150(90) 140(90) 150(90) ?
In3 In15 In22 . . . 100(300) 100(300) 100(200) ?
In3 In15 In22 . . 2_5555 100(400) 100(400) 100(400) ?
In3 In15 Te4 2_5555 . . 100(40) 100(40) 100(40) ?
In3 In15 In16 2_5555 . . 150(90) 140(90) 150(90) ?
In3 In15 In16 2_5555 . 2_5555 100(40) 100(40) 100(40) ?
In3 In15 In22 2_5555 . . 100(400) 100(400) 100(400) ?
In3 In15 In22 2_5555 . 2_5555 100(300) 100(300) 100(200) ?
Te4 In15 In16 . . . 110(70) 110(70) 110(70) ?
Te4 In15 In16 . . 2_5555 110(70) 110(70) 110(70) ?
Te4 In15 In22 . . . 100(300) 0(300) 100(300) ?
Te4 In15 In22 . . 2_5555 100(300) 0(300) 100(300) ?
In16 In15 In16 . . 2_5555 82(5) 78(3) 85(7) ?
In16 In15 In22 . . . 100(400) 100(400) 100(300) ?
In16 In15 In22 . . 2_5555 100(300) 100(400) 100(300) ?
In16 In15 In22 2_5555 . . 100(300) 100(400) 100(300) ?
In16 In15 In22 2_5555 . 2_5555 100(400) 100(400) 100(300) ?
In22 In15 In22 . . 2_5555 80(70) 80(60) 80(80) ?
Ir1 In16 Ir2 . . . 160(80) 150(80) 160(80) ?
Ir1 In16 Te1 . . 1_4555 110(70) 100(60) 110(70) ?
Ir1 In16 In5 . . . 60(20) 60(20) 60(20) ?
Ir1 In16 In9 . . . 130(60) 130(60) 130(60) ?
Ir1 In16 In10 . . . 100(70) 100(70) 100(70) ?
Ir1 In16 In11 . . 1_4555 140(80) 130(80) 140(90) ?
Ir1 In16 In15 . . . 52(5) 50(4) 54(5) ?
Ir1 In16 In20 . . . 50(60) 50(60) 50(60) ?
Ir1 In16 In22 . . . 100(300) 100(300) 100(300) ?
Ir2 In16 Te1 . . 1_4555 100(40) 90(40) 100(40) ?
Ir2 In16 In5 . . . 100(40) 100(40) 100(40) ?
Ir2 In16 In9 . . . 50(30) 50(30) 50(30) ?
Ir2 In16 In10 . . . 60(50) 60(50) 60(50) ?
Ir2 In16 In11 . . 1_4555 50(60) 50(60) 50(60) ?
Ir2 In16 In15 . . . 140(50) 140(50) 140(60) ?
Ir2 In16 In20 . . . 140(70) 140(70) 140(70) ?
Ir2 In16 In22 . . . 100(300) 100(300) 100(300) ?
Te1 In16 In5 1_4555 . . 150(80) 150(80) 150(90) ?
Te1 In16 In9 1_4555 . . 80(40) 80(40) 80(40) ?
Te1 In16 In10 1_4555 . . 150(40) 150(40) 150(40) ?
Te1 In16 In11 1_4555 . 1_4555 70(40) 70(40) 70(50) ?
Te1 In16 In15 1_4555 . . 70(40) 70(40) 80(40) ?
Te1 In16 In20 1_4555 . . 70(60) 70(60) 80(60) ?
Te1 In16 In22 1_4555 . . 130(130) 130(150) 130(120) ?
In5 In16 In9 . . . 130(80) 130(80) 130(90) ?
In5 In16 In10 . . . 60(40) 60(40) 60(40) ?
In5 In16 In11 . . 1_4555 100(20) 100(20) 110(20) ?
In5 In16 In15 . . . 106(15) 103(15) 109(14) ?
In5 In16 In20 . . . 80(40) 70(40) 80(40) ?
In5 In16 In22 . . . 60(50) 60(50) 60(50) ?
In9 In16 In10 . . . 70(50) 70(50) 70(50) ?
In9 In16 In11 . . 1_4555 90(30) 90(30) 100(30) ?
In9 In16 In15 . . . 90(30) 90(30) 90(30) ?
In9 In16 In20 . . . 150(50) 150(50) 150(50) ?
In9 In16 In22 . . . 100(200) 100(200) 100(200) ?
In10 In16 In11 . . 1_4555 100(40) 100(40) 100(40) ?
In10 In16 In15 . . . 120(70) 120(70) 120(70) ?
In10 In16 In20 . . . 140(20) 140(20) 140(20) ?
In10 In16 In22 . . . 100(300) 100(300) 100(300) ?
In11 In16 In15 1_4555 . . 140(80) 140(80) 140(80) ?
In11 In16 In20 1_4555 . . 90(60) 80(60) 90(70) ?
In11 In16 In22 1_4555 . . 200(200) 200(200) 200(200) ?
In15 In16 In20 . . . 80(50) 80(50) 80(50) ?
In15 In16 In22 . . . 100(200) 100(200) 100(200) ?
In20 In16 In22 . . . 100(300) 100(300) 100(300) ?
Ir3 In17 Ir3 1_5565 . 2_5565 130(70) 120(70) 130(70) ?
Ir3 In17 In2 1_5565 . 1_4565 50(30) 50(30) 50(30) ?
Ir3 In17 In2 1_5565 . 2_4565 120(90) 120(90) 130(100) ?
Ir3 In17 In9 1_5565 . . 120(40) 120(40) 120(40) ?
Ir3 In17 In19 1_5565 . . 60(40) 60(50) 60(40) ?
Ir3 In17 In22 1_5565 . . 50(60) 50(60) 50(60) ?
Ir3 In17 In22 1_5565 . 2_5555 100(300) 100(300) 100(300) ?
Ir3 In17 In2 2_5565 . 1_4565 120(90) 120(90) 130(100) ?
Ir3 In17 In2 2_5565 . 2_4565 50(30) 50(30) 50(30) ?
Ir3 In17 In9 2_5565 . . 120(40) 120(40) 120(40) ?
Ir3 In17 In19 2_5565 . . 60(40) 60(50) 60(40) ?
Ir3 In17 In22 2_5565 . . 100(300) 100(300) 100(300) ?
Ir3 In17 In22 2_5565 . 2_5555 50(60) 50(60) 50(60) ?
In2 In17 In2 1_4565 . 2_4565 80(50) 80(50) 90(60) ?
In2 In17 In9 1_4565 . . 100(40) 90(40) 100(40) ?
In2 In17 In19 1_4565 . . 90(60) 80(60) 90(60) ?
In2 In17 In22 1_4565 . . 100(170) 90(160) 100(170) ?
In2 In17 In22 1_4565 . 2_5555 200(300) 200(300) 200(300) ?
In2 In17 In9 2_4565 . . 100(40) 90(40) 100(40) ?
In2 In17 In19 2_4565 . . 90(60) 80(60) 90(60) ?
In2 In17 In22 2_4565 . . 200(300) 200(300) 200(300) ?
In2 In17 In22 2_4565 . 2_5555 100(170) 90(160) 100(170) ?
In9 In17 In19 . . . 180(80) 170(90) 180(80) ?
In9 In17 In22 . . . 100(300) 100(300) 100(300) ?
In9 In17 In22 . . 2_5555 100(300) 100(300) 100(300) ?
In19 In17 In22 . . . 100(300) 100(300) 100(300) ?
In19 In17 In22 . . 2_5555 100(300) 100(300) 100(300) ?
In22 In17 In22 . . 2_5555 100(300) 100(300) 100(300) ?
Ir4 In18 Ir4 . . 2_5555 180(80) 170(130) 180(80) ?
Ir4 In18 Te1 . . . 90(40) 90(40) 90(40) ?
Ir4 In18 In1 . . 1_6545 50(60) 50(60) 50(60) ?
Ir4 In18 In1 . . 2_6545 130(90) 130(90) 130(100) ?
Ir4 In18 In2 . . . 51(7) 50(6) 53(7) ?
Ir4 In18 In2 . . 2_5555 131(7) 128(6) 134(6) ?
Ir4 In18 In3 . . . 60(40) 60(40) 60(40) ?
Ir4 In18 In3 . . 2_5555 120(70) 120(70) 120(60) ?
Ir4 In18 Te1 2_5555 . . 90(40) 90(40) 90(40) ?
Ir4 In18 In1 2_5555 . 1_6545 130(90) 130(90) 130(100) ?
Ir4 In18 In1 2_5555 . 2_6545 50(60) 50(60) 50(60) ?
Ir4 In18 In2 2_5555 . . 131(7) 128(6) 134(6) ?
Ir4 In18 In2 2_5555 . 2_5555 51(7) 50(6) 53(7) ?
Ir4 In18 In3 2_5555 . . 120(70) 120(70) 120(60) ?
Ir4 In18 In3 2_5555 . 2_5555 60(40) 60(40) 60(40) ?
Te1 In18 In1 . . 1_6545 110(30) 110(30) 110(30) ?
Te1 In18 In1 . . 2_6545 110(30) 110(30) 110(30) ?
Te1 In18 In2 . . . 50(40) 50(30) 50(40) ?
Te1 In18 In2 . . 2_5555 50(40) 50(30) 50(40) ?
Te1 In18 In3 . . . 100(70) 100(70) 100(70) ?
Te1 In18 In3 . . 2_5555 100(70) 100(70) 100(70) ?
In1 In18 In1 1_6545 . 2_6545 80(60) 80(60) 80(60) ?
In1 In18 In2 1_6545 . . 60(40) 60(40) 60(40) ?
In1 In18 In2 1_6545 . 2_5555 110(60) 100(50) 110(60) ?
In1 In18 In3 1_6545 . . 100(40) 100(40) 100(30) ?
In1 In18 In3 1_6545 . 2_5555 150(30) 140(30) 150(30) ?
In1 In18 In2 2_6545 . . 110(60) 100(50) 110(60) ?
In1 In18 In2 2_6545 . 2_5555 60(40) 60(40) 60(40) ?
In1 In18 In3 2_6545 . . 150(30) 140(30) 150(30) ?
In1 In18 In3 2_6545 . 2_5555 100(40) 100(40) 100(30) ?
In2 In18 In2 . . 2_5555 80(6) 78(6) 82(6) ?
In2 In18 In3 . . . 100(30) 100(40) 100(30) ?
In2 In18 In3 . . 2_5555 150(90) 140(90) 150(90) ?
In2 In18 In3 2_5555 . . 150(90) 140(90) 150(90) ?
In2 In18 In3 2_5555 . 2_5555 100(30) 100(40) 100(30) ?
In3 In18 In3 . . 2_5555 60(40) 60(40) 60(40) ?
Ir3 In19 Ir3 1_5565 . 2_5565 110(60) 110(70) 110(60) ?
Ir3 In19 Te1 1_5565 . 1_4565 80(30) 80(30) 90(30) ?
Ir3 In19 In3 1_5565 . 1_5565 90(30) 90(40) 90(30) ?
Ir3 In19 In3 1_5565 . 2_5565 150(50) 150(70) 150(40) ?
Ir3 In19 In6 1_5565 . 1_5565 49(16) 48(18) 51(14) ?
Ir3 In19 In6 1_5565 . 2_5565 140(100) 140(90) 150(100) ?
Ir3 In19 Te4 1_5565 . . 80(60) 80(60) 90(60) ?
Ir3 In19 In17 1_5565 . . 60(40) 60(40) 60(30) ?
Ir3 In19 In20 1_5565 . 1_5565 50(50) 50(60) 50(50) ?
Ir3 In19 In20 1_5565 . 2_5565 141(15) 140(20) 146(11) ?
Ir3 In19 Te1 2_5565 . 1_4565 80(30) 80(30) 90(30) ?
Ir3 In19 In3 2_5565 . 1_5565 150(50) 150(70) 150(40) ?
Ir3 In19 In3 2_5565 . 2_5565 90(30) 90(40) 90(30) ?
Ir3 In19 In6 2_5565 . 1_5565 140(100) 140(90) 150(100) ?
Ir3 In19 In6 2_5565 . 2_5565 49(16) 48(18) 51(14) ?
Ir3 In19 Te4 2_5565 . . 80(60) 80(60) 90(60) ?
Ir3 In19 In17 2_5565 . . 60(40) 60(40) 60(30) ?
Ir3 In19 In20 2_5565 . 1_5565 141(15) 140(20) 146(11) ?
Ir3 In19 In20 2_5565 . 2_5565 50(50) 50(60) 50(50) ?
Te1 In19 In3 1_4565 . 1_5565 100(70) 100(60) 100(70) ?
Te1 In19 In3 1_4565 . 2_5565 100(70) 100(60) 100(70) ?
Te1 In19 In6 1_4565 . 1_5565 120(30) 120(30) 120(20) ?
Te1 In19 In6 1_4565 . 2_5565 120(30) 120(30) 120(20) ?
Te1 In19 Te4 1_4565 . . 160(60) 160(70) 160(60) ?
Te1 In19 In17 1_4565 . . 80(50) 70(50) 80(40) ?
Te1 In19 In20 1_4565 . 1_5565 60(30) 60(30) 70(30) ?
Te1 In19 In20 1_4565 . 2_5565 60(30) 60(30) 70(30) ?
In3 In19 In3 1_5565 . 2_5565 60(40) 60(40) 60(40) ?
In3 In19 In6 1_5565 . 1_5565 60(50) 60(50) 60(50) ?
In3 In19 In6 1_5565 . 2_5565 110(30) 110(30) 110(30) ?
In3 In19 Te4 1_5565 . . 100(40) 100(40) 100(40) ?
In3 In19 In17 1_5565 . . 150(20) 149(14) 150(20) ?
In3 In19 In20 1_5565 . 1_5565 60(30) 60(30) 60(30) ?
In3 In19 In20 1_5565 . 2_5565 110(70) 110(70) 110(70) ?
In3 In19 In6 2_5565 . 1_5565 110(30) 110(30) 110(30) ?
In3 In19 In6 2_5565 . 2_5565 60(50) 60(50) 60(50) ?
In3 In19 Te4 2_5565 . . 100(40) 100(40) 100(40) ?
In3 In19 In17 2_5565 . . 150(20) 149(14) 150(20) ?
In3 In19 In20 2_5565 . 1_5565 110(70) 110(70) 110(70) ?
In3 In19 In20 2_5565 . 2_5565 60(30) 60(30) 60(30) ?
In6 In19 In6 1_5565 . 2_5565 120(40) 110(50) 130(40) ?
In6 In19 Te4 1_5565 . . 60(40) 60(40) 70(40) ?
In6 In19 In17 1_5565 . . 100(60) 90(60) 100(50) ?
In6 In19 In20 1_5565 . 1_5565 60(30) 60(30) 60(30) ?
In6 In19 In20 1_5565 . 2_5565 170(60) 160(80) 170(70) ?
In6 In19 Te4 2_5565 . . 60(40) 60(40) 70(40) ?
In6 In19 In17 2_5565 . . 100(60) 90(60) 100(50) ?
In6 In19 In20 2_5565 . 1_5565 170(60) 160(80) 170(70) ?
In6 In19 In20 2_5565 . 2_5565 60(30) 60(30) 60(30) ?
Te4 In19 In17 . . . 80(70) 70(60) 90(80) ?
Te4 In19 In20 . . 1_5565 120(40) 120(40) 120(40) ?
Te4 In19 In20 . . 2_5565 120(40) 120(40) 120(40) ?
In17 In19 In20 . . 1_5565 100(30) 90(30) 100(30) ?
In17 In19 In20 . . 2_5565 100(30) 90(30) 100(30) ?
In20 In19 In20 1_5565 . 2_5565 120(70) 110(70) 130(70) ?
Ir1 In20 Ir3 . . . 150(20) 150(20) 160(30) ?
Ir1 In20 Te2 . . 1_4555 100(80) 100(80) 100(80) ?
Ir1 In20 In2 . . 1_4555 140(60) 140(60) 140(70) ?
Ir1 In20 In3 . . . 60(50) 50(50) 60(50) ?
Ir1 In20 In4 . . . 50(40) 50(40) 60(50) ?
Ir1 In20 In6 . . . 110(40) 110(40) 110(40) ?
Ir1 In20 In7 . . . 140(30) 140(30) 150(20) ?
Ir1 In20 In16 . . . 50(50) 50(50) 50(50) ?
Ir1 In20 In19 . . 1_5545 100(40) 100(40) 100(40) ?
Ir3 In20 Te2 . . 1_4555 110(60) 100(60) 110(60) ?
Ir3 In20 In2 . . 1_4555 50(50) 50(50) 50(50) ?
Ir3 In20 In3 . . . 100(60) 100(60) 100(60) ?
Ir3 In20 In4 . . . 130(60) 130(60) 130(60) ?
Ir3 In20 In6 . . . 50(40) 50(40) 50(40) ?
Ir3 In20 In7 . . . 50(40) 50(40) 50(50) ?
Ir3 In20 In16 . . . 140(30) 130(30) 140(30) ?
Ir3 In20 In19 . . 1_5545 60(50) 60(40) 60(50) ?
Te2 In20 In2 1_4555 . 1_4555 70(30) 70(30) 80(30) ?
Te2 In20 In3 1_4555 . . 150(70) 150(70) 150(80) ?
Te2 In20 In4 1_4555 . . 80(30) 80(30) 90(30) ?
Te2 In20 In6 1_4555 . . 130(60) 120(50) 130(60) ?
Te2 In20 In7 1_4555 . . 70(50) 60(50) 70(50) ?
Te2 In20 In16 1_4555 . . 70(50) 70(50) 70(50) ?
Te2 In20 In19 1_4555 . 1_5545 150(50) 150(40) 160(60) ?
In2 In20 In3 1_4555 . . 140(40) 130(40) 140(50) ?
In2 In20 In4 1_4555 . . 153(11) 150(10) 156(11) ?
In2 In20 In6 1_4555 . . 100(80) 100(70) 110(80) ?
In2 In20 In7 1_4555 . . 70(50) 70(50) 80(50) ?
In2 In20 In16 1_4555 . . 90(50) 90(40) 90(50) ?
In2 In20 In19 1_4555 . 1_5545 80(40) 80(30) 80(40) ?
In3 In20 In4 . . . 70(30) 70(20) 70(30) ?
In3 In20 In6 . . . 60(50) 60(50) 60(50) ?
In3 In20 In7 . . . 120(50) 120(50) 120(50) ?
In3 In20 In16 . . . 100(60) 100(60) 100(60) ?
In3 In20 In19 . . 1_5545 60(30) 60(30) 60(30) ?
In4 In20 In6 . . . 80(40) 80(40) 90(40) ?
In4 In20 In7 . . . 90(40) 90(40) 90(40) ?
In4 In20 In16 . . . 90(70) 90(70) 100(70) ?
In4 In20 In19 . . 1_5545 127(14) 126(13) 127(14) ?
In6 In20 In7 . . . 60(40) 60(40) 60(40) ?
In6 In20 In16 . . . 160(40) 150(30) 160(40) ?
In6 In20 In19 . . 1_5545 60(30) 60(30) 60(30) ?
In7 In20 In16 . . . 142(19) 140(20) 144(16) ?
In7 In20 In19 . . 1_5545 100(70) 100(70) 110(70) ?
In16 In20 In19 . . 1_5545 100(40) 100(40) 110(40) ?
Ir2 In21 Ir2 . . 2_5555 120(70) 110(70) 120(60) ?
Ir2 In21 Te1 . . 1_4555 90(40) 80(40) 90(30) ?
Ir2 In21 In3 . . 1_4555 90(30) 90(40) 90(30) ?
Ir2 In21 In3 . . 2_4555 150(50) 150(70) 150(40) ?
Ir2 In21 Te4 . . 1_4555 90(60) 80(60) 90(60) ?
Ir2 In21 In9 . . . 60(40) 60(40) 60(40) ?
Ir2 In21 In11 . . 1_4555 50(60) 50(60) 50(50) ?
Ir2 In21 In11 . . 2_4555 143(18) 140(30) 145(10) ?
Ir2 In21 In12 . . 1_4555 49(16) 48(18) 49(13) ?
Ir2 In21 In12 . . 2_4555 140(100) 140(90) 150(100) ?
Ir2 In21 Te1 2_5555 . 1_4555 90(40) 80(40) 90(30) ?
Ir2 In21 In3 2_5555 . 1_4555 150(50) 150(70) 150(40) ?
Ir2 In21 In3 2_5555 . 2_4555 90(30) 90(40) 90(30) ?
Ir2 In21 Te4 2_5555 . 1_4555 90(60) 80(60) 90(60) ?
Ir2 In21 In9 2_5555 . . 60(40) 60(40) 60(40) ?
Ir2 In21 In11 2_5555 . 1_4555 143(18) 140(30) 145(10) ?
Ir2 In21 In11 2_5555 . 2_4555 50(60) 50(60) 50(50) ?
Ir2 In21 In12 2_5555 . 1_4555 140(100) 140(90) 150(100) ?
Ir2 In21 In12 2_5555 . 2_4555 49(16) 48(18) 49(13) ?
Te1 In21 In3 1_4555 . 1_4555 100(70) 90(60) 100(70) ?
Te1 In21 In3 1_4555 . 2_4555 100(70) 90(60) 100(70) ?
Te1 In21 Te4 1_4555 . 1_4555 160(70) 160(70) 160(60) ?
Te1 In21 In9 1_4555 . . 80(50) 80(50) 90(50) ?
Te1 In21 In11 1_4555 . 1_4555 60(30) 60(30) 70(30) ?
Te1 In21 In11 1_4555 . 2_4555 60(30) 60(30) 70(30) ?
Te1 In21 In12 1_4555 . 1_4555 120(30) 120(40) 120(30) ?
Te1 In21 In12 1_4555 . 2_4555 120(30) 120(40) 120(30) ?
In3 In21 In3 1_4555 . 2_4555 60(30) 60(30) 60(30) ?
In3 In21 Te4 1_4555 . 1_4555 100(40) 100(40) 100(40) ?
In3 In21 In9 1_4555 . . 150(20) 150(40) 150(20) ?
In3 In21 In11 1_4555 . 1_4555 60(30) 60(30) 60(30) ?
In3 In21 In11 1_4555 . 2_4555 110(70) 100(70) 110(70) ?
In3 In21 In12 1_4555 . 1_4555 60(40) 60(50) 60(40) ?
In3 In21 In12 1_4555 . 2_4555 110(30) 110(30) 110(30) ?
In3 In21 Te4 2_4555 . 1_4555 100(40) 100(40) 100(40) ?
In3 In21 In9 2_4555 . . 150(20) 150(40) 150(20) ?
In3 In21 In11 2_4555 . 1_4555 110(70) 100(70) 110(70) ?
In3 In21 In11 2_4555 . 2_4555 60(30) 60(30) 60(30) ?
In3 In21 In12 2_4555 . 1_4555 110(30) 110(30) 110(30) ?
In3 In21 In12 2_4555 . 2_4555 60(40) 60(50) 60(40) ?
Te4 In21 In9 1_4555 . . 80(70) 70(60) 90(80) ?
Te4 In21 In11 1_4555 . 1_4555 120(40) 120(40) 120(30) ?
Te4 In21 In11 1_4555 . 2_4555 120(40) 120(40) 120(30) ?
Te4 In21 In12 1_4555 . 1_4555 60(40) 60(40) 70(40) ?
Te4 In21 In12 1_4555 . 2_4555 60(40) 60(40) 70(40) ?
In9 In21 In11 . . 1_4555 100(30) 100(30) 100(30) ?
In9 In21 In11 . . 2_4555 100(30) 100(30) 100(30) ?
In9 In21 In12 . . 1_4555 100(60) 90(60) 100(50) ?
In9 In21 In12 . . 2_4555 100(60) 90(60) 100(50) ?
In11 In21 In11 1_4555 . 2_4555 120(70) 110(70) 130(70) ?
In11 In21 In12 1_4555 . 1_4555 60(30) 60(30) 60(30) ?
In11 In21 In12 1_4555 . 2_4555 160(60) 160(80) 170(30) ?
In11 In21 In12 2_4555 . 1_4555 160(60) 160(80) 170(30) ?
In11 In21 In12 2_4555 . 2_4555 60(30) 60(30) 60(30) ?
In12 In21 In12 1_4555 . 2_4555 120(40) 110(40) 130(30) ?
Ir1 In22 Ir3 . . 1_5565 200(800) 200(700) 200(800) ?
Ir1 In22 In5 . . . 60(90) 60(90) 60(100) ?
Ir1 In22 In6 . . 1_5565 100(700) 100(700) 100(700) ?
Ir1 In22 Te4 . . . 100(500) 100(500) 100(500) ?
Ir1 In22 In10 . . . 100(500) 100(500) 100(500) ?
Ir1 In22 In12 . . . 100(300) 100(300) 100(300) ?
Ir1 In22 In15 . . . 50(50) 50(40) 50(60) ?
Ir1 In22 In16 . . . 100(200) 100(200) 100(200) ?
Ir1 In22 In17 . . . 100(500) 100(500) 100(500) ?
Ir3 In22 In5 1_5565 . . 100(400) 100(400) 100(400) ?
Ir3 In22 In6 1_5565 . 1_5565 50(110) 50(100) 60(120) ?
Ir3 In22 Te4 1_5565 . . 100(200) 100(190) 100(200) ?
Ir3 In22 In10 1_5565 . . 100(400) 100(400) 100(400) ?
Ir3 In22 In12 1_5565 . . 100(600) 100(600) 100(600) ?
Ir3 In22 In15 1_5565 . . 100(400) 100(500) 100(400) ?
Ir3 In22 In16 1_5565 . . 100(800) 100(800) 100(800) ?
Ir3 In22 In17 1_5565 . . 100(300) 100(300) 100(300) ?
In5 In22 In6 . . 1_5565 110(130) 110(130) 110(140) ?
In5 In22 Te4 . . . 200(700) 100(700) 200(700) ?
In5 In22 In10 . . . 100(300) 100(300) 100(300) ?
In5 In22 In12 . . . 80(190) 80(180) 80(190) ?
In5 In22 In15 . . . 100(140) 100(160) 110(120) ?
In5 In22 In16 . . . 100(200) 100(200) 100(200) ?
In5 In22 In17 . . . 100(700) 100(700) 100(700) ?
In6 In22 Te4 1_5565 . . 100(400) 100(400) 100(400) ?
In6 In22 In10 1_5565 . . 100(200) 100(200) 100(200) ?
In6 In22 In12 1_5565 . . 100(500) 100(500) 100(600) ?
In6 In22 In15 1_5565 . . 100(600) 100(600) 100(600) ?
In6 In22 In16 1_5565 . . 200(500) 200(600) 200(500) ?
In6 In22 In17 1_5565 . . 90(90) 90(90) 100(80) ?
Te4 In22 In10 . . . 100(400) 100(400) 200(400) ?
Te4 In22 In12 . . . 100(500) 100(500) 100(500) ?
Te4 In22 In15 . . . 100(200) 100(200) 100(200) ?
Te4 In22 In16 . . . 130(70) 120(70) 130(70) ?
Te4 In22 In17 . . . 80(30) 80(30) 80(30) ?
In10 In22 In12 . . . 140(80) 140(90) 140(80) ?
In10 In22 In15 . . . 100(600) 100(600) 100(600) ?
In10 In22 In16 . . . 100(400) 100(400) 100(400) ?
In10 In22 In17 . . . 100(400) 100(400) 100(400) ?
In12 In22 In15 . . . 100(300) 100(300) 100(300) ?
In12 In22 In16 . . . 100(110) 100(100) 100(110) ?
In12 In22 In17 . . . 200(400) 200(400) 200(400) ?
In15 In22 In16 . . . 60(160) 60(150) 60(170) ?
In15 In22 In17 . . . 100(200) 100(200) 100(200) ?
In16 In22 In17 . . . 100(500) 100(500) 100(500) ?

loop_
_geom_bond_atom_site_label_1
_geom_bond_atom_site_label_2
_geom_bond_site_ssg_symmetry_1
_geom_bond_site_ssg_symmetry_2
_geom_bond_distance_av
_geom_bond_distance_min
_geom_bond_distance_max
_geom_bond_publ_flag
Ir1 In3 . . 3(2) 3(2) 3(2) ?
Ir1 In4 . . 2.8(10) 2.8(11) 2.8(11) ?
Ir1 In5 . . 2.9(13) 2.9(13) 3.0(13) ?
Ir1 In12 . . 2.7(13) 2.6(14) 2.7(14) ?
Ir1 In15 . . 2.63(10) 2.61(17) 2.65(17) ?
Ir1 In16 . . 2.6(3) 2.6(3) 2.7(3) ?
Ir1 In20 . . 3(3) 3(3) 3(3) ?
Ir1 In22 . . 3(4) 3(4) 3(4) ?
Ir2 In1 . . 3(3) 3(3) 3(3) ?
Ir2 In9 . . 2.8(11) 2.7(12) 2.8(12) ?
Ir2 In10 . . 3(2) 3(2) 3(2) ?
Ir2 In11 . 1_4555 3(3) 3(3) 3(3) ?
Ir2 In12 . 1_4555 2.7(3) 2.6(4) 2.7(4) ?
Ir2 In13 . . 2.66(13) 2.6(3) 2.7(3) ?
Ir2 In16 . . 2.7(13) 2.7(13) 2.7(13) ?
Ir2 In21 . . 2.9(12) 2.8(15) 3.0(15) ?
Ir3 In2 . 1_4555 2.6(13) 2.5(13) 2.6(13) ?
Ir3 In6 . . 2.7(3) 2.6(3) 2.8(3) ?
Ir3 In7 . . 2.63(10) 2.6(2) 2.6(2) ?
Ir3 In10 . 1_5545 3(2) 3(2) 3(2) ?
Ir3 In17 . 1_5545 2.8(11) 2.7(11) 2.8(11) ?
Ir3 In19 . 1_5545 3.0(13) 2.9(15) 3.0(15) ?
Ir3 In20 . . 3(3) 3(3) 3(3) ?
Ir3 In22 . 1_5545 3(10) 3(10) 3(10) ?
Ir4 In1 . 1_6545 3(3) 3(3) 3(3) ?
Ir4 In2 . . 2.7(4) 2.6(4) 2.8(4) ?
Ir4 In3 . . 3(2) 3(2) 3(2) ?
Ir4 In6 . . 2.6(14) 2.6(14) 2.7(14) ?
Ir4 In8 . . 2.9(13) 2.9(14) 3.0(14) ?
Ir4 In11 . . 3(3) 3(3) 3(3) ?
Ir4 In14 . . 2.8(11) 2.8(11) 2.8(11) ?
Ir4 In18 . . 2.63(9) 2.6(2) 2.7(2) ?
Te1 In2 . . 3(2) 3(2) 3(2) ?
Te1 In2 . 2_5555 3(2) 3(2) 3(2) ?
Te1 In15 . 1_6555 3.7(17) 3.4(19) 4.0(19) ?
Te1 In16 . 1_6555 3(2) 3(2) 3(2) ?
Te1 In16 . 2_6555 3(2) 3(2) 3(2) ?
Te1 In18 . . 3.6(18) 3.3(18) 3.8(18) ?
Te1 In19 . 1_6545 3.7(18) 3.3(18) 4.1(18) ?
Te1 In21 . 1_6555 3(2) 3(2) 4(2) ?
Te2 In5 . 1_6555 4(3) 3(3) 4(3) ?
Te2 In7 . 1_6555 4(3) 3(3) 4(3) ?
Te2 In11 . . 3.1(6) 3.0(7) 3.1(7) ?
Te2 In11 . 2_5655 3.1(6) 3.0(7) 3.1(7) ?
Te2 In13 . 1_6555 4(3) 3(3) 4(3) ?
Te2 In20 . 1_6555 3.0(6) 3.0(8) 3.0(8) ?
Te2 In20 . 2_6655 3.0(6) 3.0(8) 3.0(8) ?
In1 In2 . 1_4565 3(2) 3(2) 3(2) ?
In1 In6 . 1_4565 3.2(16) 3.2(16) 3.3(16) ?
In1 Te4 . 1_4555 3.1(5) 3.0(8) 3.2(8) ?
In1 In8 . 1_4565 3.4(14) 3.4(15) 3.4(15) ?
In1 In9 . . 3.2(15) 3.1(16) 3.3(16) ?
In1 In10 . . 3.2(6) 3.1(7) 3.2(7) ?
In1 In12 . 1_4555 3(3) 3(3) 3(3) ?
In1 In18 . 1_4565 3(3) 3(3) 3(3) ?
Te3 In6 . 1_5565 3(2) 3(2) 3(2) ?
Te3 In6 . 2_5665 3(2) 3(2) 3(2) ?
Te3 In7 . 1_5565 3.6(17) 3.5(18) 3.7(18) ?
Te3 In8 . 1_5565 3.6(18) 3.4(19) 3.7(19) ?
Te3 In12 . . 3(2) 3(2) 3(2) ?
Te3 In12 . 2_5655 3(2) 3(2) 3(2) ?
In2 In8 . . 3.4(8) 3.4(9) 3.4(9) ?
In2 In10 . 1_6545 3(3) 3(3) 3(3) ?
In2 In11 . . 3(3) 3(3) 3(3) ?
In2 In17 . 1_6545 3.2(19) 3(2) 3(2) ?
In2 In18 . . 3.4(2) 3.3(3) 3.5(3) ?
In2 In20 . 1_6555 3.2(17) 3.0(17) 3.3(17) ?
In3 In3 . 2_5555 3.27(2) 3.23(2) 3.31(2) ?
In3 In6 . . 3(3) 3(3) 3(3) ?
In3 In11 . . 3.3(6) 3.2(6) 3.4(6) ?
In3 In12 . . 3(3) 3(3) 3(3) ?
In3 In15 . . 3(2) 3(2) 3(2) ?
In3 In18 . . 3(2) 3(2) 3(2) ?
In3 In19 . 1_5545 3(2) 3(2) 3(2) ?
In3 In20 . . 3.2(6) 3.2(6) 3.3(6) ?
In3 In21 . 1_6555 3(2) 3(2) 3(2) ?
In4 In5 . . 3(2) 3(2) 3(2) ?
In4 In12 . . 3(2) 3(2) 3(2) ?
In4 In12 . 2_5655 3(2) 3(2) 3(2) ?
In4 In14 . . 3(2) 3(2) 3(2) ?
In4 In20 . . 3.3(15) 3.2(16) 3.4(16) ?
In4 In20 . 2_5655 3.3(15) 3.2(16) 3.4(16) ?
In5 In10 . . 3(2) 3(2) 3(2) ?
In5 In10 . 2_5655 3(2) 3(2) 3(2) ?
In5 In16 . . 3.4(8) 3.4(9) 3.4(9) ?
In5 In16 . 2_5655 3.4(8) 3.4(9) 3.4(9) ?
In5 In22 . . 3(6) 3(7) 3(7) ?
In5 In22 . 2_5655 3(6) 3(7) 3(7) ?
In6 In7 . . 3.38(17) 3.3(3) 3.5(3) ?
In6 In14 . . 3(2) 3(2) 3(2) ?
In6 In19 . 1_5545 3.4(9) 3.4(10) 3.5(10) ?
In6 In20 . . 3(2) 3(2) 3(2) ?
In6 In22 . 1_5545 3(12) 3(13) 3(13) ?
In7 In10 . 1_5545 3(2) 3(2) 3(2) ?
In7 In10 . 2_5645 3(2) 3(2) 3(2) ?
In7 In20 . . 3(3) 3(3) 3(3) ?
In7 In20 . 2_5655 3(3) 3(3) 3(3) ?
Te4 In15 . . 4(3) 3(3) 4(3) ?
Te4 In19 . . 4(3) 3(3) 4(3) ?
Te4 In21 . 1_6555 4(3) 3(3) 4(3) ?
Te4 In22 . . 3(16) 3(17) 3(17) ?
Te4 In22 . 2_5555 3(16) 3(17) 3(17) ?
In8 In10 . 1_6545 3(2) 3(2) 3(2) ?
In8 In10 . 2_6645 3(2) 3(2) 3(2) ?
In8 In14 . . 3(2) 3(2) 3(2) ?
In9 In16 . . 3(2) 3(2) 3(2) ?
In9 In16 . 2_5555 3(2) 3(2) 3(2) ?
In9 In17 . . 3(2) 3(2) 3(2) ?
In9 In21 . . 3(2) 3(3) 3(3) ?
In10 In10 . 2_5655 3.23(2) 3.19(2) 3.27(2) ?
In10 In13 . . 3(2) 3(2) 3(2) ?
In10 In16 . . 3(3) 3(3) 3(3) ?
In10 In22 . . 0(20) 0(20) 0(20) ?
In11 In12 . . 3(2) 3(2) 3(2) ?
In11 In13 . 1_6555 3(3) 3(3) 3(3) ?
In11 In14 . . 3.3(15) 3.2(15) 3.3(15) ?
In11 In16 . 1_6555 3.2(16) 3.2(16) 3.2(16) ?
In11 In21 . 1_6555 3.4(15) 3.4(17) 3.5(17) ?
In12 In13 . 1_6555 3.28(16) 3.2(3) 3.3(3) ?
In12 In21 . 1_6555 3.4(8) 3.4(10) 3.5(10) ?
In12 In22 . . 0(20) 0(20) 0(20) ?
In15 In16 . . 3.25(19) 3.1(3) 3.4(3) ?
In15 In16 . 2_5555 3.25(19) 3.1(3) 3.4(3) ?
In15 In22 . . 3(3) 3(3) 3(3) ?
In15 In22 . 2_5555 3(3) 3(3) 3(3) ?
In16 In20 . . 3(3) 3(3) 3(3) ?
In16 In22 . . 3(17) 3(17) 3(17) ?
In17 In19 . . 3(2) 3(3) 3(3) ?
In17 In22 . . 3(14) 3(15) 3(15) ?
In17 In22 . 2_5555 3(14) 3(15) 3(15) ?
In19 In20 . 1_5565 3.4(14) 3.4(16) 3.5(16) ?
In19 In20 . 2_5565 3.4(14) 3.4(16) 3.5(16) ?

loop_
_geom_hbond_atom_site_label_D
_geom_hbond_atom_site_label_H
_geom_hbond_atom_site_label_A
_geom_hbond_site_symmetry_D
_geom_hbond_site_symmetry_H
_geom_hbond_site_symmetry_A
_geom_hbond_distance_DH
_geom_hbond_distance_HA
_geom_hbond_distance_DA
_geom_hbond_angle_DHA
_geom_hbond_publ_flag
? ? ? ? ? ? ? ? ? ? ?

loop_
_geom_torsion_atom_site_label_1
_geom_torsion_atom_site_label_2
_geom_torsion_atom_site_label_3
_geom_torsion_atom_site_label_4
_geom_torsion_site_ssg_symmetry_1
_geom_torsion_site_ssg_symmetry_2
_geom_torsion_site_ssg_symmetry_3
_geom_torsion_site_ssg_symmetry_4
_geom_torsion_av
_geom_torsion_min
_geom_torsion_max
? ? ? ? ? ? ? ? ? ? ?

loop_
_restr_angle_atom_site_label_1
_restr_angle_site_symmetry_1
_restr_angle_atom_site_label_2
_restr_angle_site_symmetry_2
_restr_angle_atom_site_label_3
_restr_angle_site_symmetry_3
_restr_angle_target
_restr_angle_target_weight_param
? ? ? ? ? ? ? ?

loop_
_restr_distance_atom_site_label_1
_restr_distance_site_symmetry_1
_restr_distance_atom_site_label_2
_restr_distance_site_symmetry_2
_restr_distance_target
_restr_distance_target_weight_param
? ? ? ? ? ?

loop_
_restr_equal_angle_atom_site_label_1
_restr_equal_angle_site_symmetry_1
_restr_equal_angle_atom_site_label_2
_restr_equal_angle_site_symmetry_2
_restr_equal_angle_atom_site_label_3
_restr_equal_angle_site_symmetry_3
_restr_equal_angle_class_class_id
_restr_equal_angle_class_target_weight_param
? ? ? ? ? ? ? ?

loop_
_restr_equal_distance_atom_site_label_1
_restr_equal_distance_site_symmetry_1
_restr_equal_distance_atom_site_label_2
_restr_equal_distance_site_symmetry_2
_restr_equal_distance_class_class_id
_restr_equal_distance_class_target_weight_param
? ? ? ? ? ?

loop_
_restr_equal_torsion_atom_site_label_1
_restr_equal_torsion_site_symmetry_1
_restr_equal_torsion_atom_site_label_2
_restr_equal_torsion_site_symmetry_2
_restr_equal_torsion_atom_site_label_3
_restr_equal_torsion_site_symmetry_3
_restr_equal_torsion_atom_site_label_4
_restr_equal_torsion_site_symmetry_4
_restr_equal_torsion_class_class_id
_restr_equal_torsion_class_target_weight_param
? ? ? ? ? ? ? ? ? ?

loop_
_restr_torsion_atom_site_label_1
_restr_torsion_site_symmetry_1
_restr_torsion_atom_site_label_2
_restr_torsion_site_symmetry_2
_restr_torsion_atom_site_label_3
_restr_torsion_site_symmetry_3
_restr_torsion_atom_site_label_4
_restr_torsion_site_symmetry_4
_restr_torsion_angle_target
_restr_torsion_weight_param
? ? ? ? ? ? ? ? ? ?

loop_
_twin_individual_id
_twin_individual_mass_fraction_refined
_twin_individual_twin_matrix_11
_twin_individual_twin_matrix_12
_twin_individual_twin_matrix_13
_twin_individual_twin_matrix_21
_twin_individual_twin_matrix_22
_twin_individual_twin_matrix_23
_twin_individual_twin_matrix_31
_twin_individual_twin_matrix_32
_twin_individual_twin_matrix_33
1 0.579(10) 1 0 0 0 1 0 0 0 1
2 0.421(10) -1 0 0 0 1 0 0 0 -1

loop_
_jana_atom_site_adp_c_label
_jana_atom_site_adp_c_type_symbol
_jana_atom_site_adp_c_111
_jana_atom_site_adp_c_112
_jana_atom_site_adp_c_113
_jana_atom_site_adp_c_122
_jana_atom_site_adp_c_123
_jana_atom_site_adp_c_133
_jana_atom_site_adp_c_222
_jana_atom_site_adp_c_223
_jana_atom_site_adp_c_233
_jana_atom_site_adp_c_333
? ? ? ? ? ? ? ? ? ? ? ?

loop_
_jana_atom_site_adp_d_label
_jana_atom_site_adp_d_type_symbol
_jana_atom_site_adp_d_1111
_jana_atom_site_adp_d_1112
_jana_atom_site_adp_d_1113
_jana_atom_site_adp_d_1122
_jana_atom_site_adp_d_1123
_jana_atom_site_adp_d_1133
_jana_atom_site_adp_d_1222
_jana_atom_site_adp_d_1223
_jana_atom_site_adp_d_1233
_jana_atom_site_adp_d_1333
_jana_atom_site_adp_d_2222
_jana_atom_site_adp_d_2223
_jana_atom_site_adp_d_2233
_jana_atom_site_adp_d_2333
_jana_atom_site_adp_d_3333
? ? ? ? ? ? ? ? ? ? ? ? ? ? ? ? ?

loop_
_jana_atom_site_adp_e_label
_jana_atom_site_adp_e_type_symbol
_jana_atom_site_adp_e_11111
_jana_atom_site_adp_e_11112
_jana_atom_site_adp_e_11113
_jana_atom_site_adp_e_11122
_jana_atom_site_adp_e_11123
_jana_atom_site_adp_e_11133
_jana_atom_site_adp_e_11222
_jana_atom_site_adp_e_11223
_jana_atom_site_adp_e_11233
_jana_atom_site_adp_e_11333
_jana_atom_site_adp_e_12222
_jana_atom_site_adp_e_12223
_jana_atom_site_adp_e_12233
_jana_atom_site_adp_e_12333
_jana_atom_site_adp_e_13333
_jana_atom_site_adp_e_22222
_jana_atom_site_adp_e_22223
_jana_atom_site_adp_e_22233
_jana_atom_site_adp_e_22333
_jana_atom_site_adp_e_23333
_jana_atom_site_adp_e_33333
? ? ? ? ? ? ? ? ? ? ? ? ? ? ? ? ? ? ? ? ? ? ?

loop_
_jana_atom_site_adp_f_label
_jana_atom_site_adp_f_type_symbol
_jana_atom_site_adp_f_111111
_jana_atom_site_adp_f_111112
_jana_atom_site_adp_f_111113
_jana_atom_site_adp_f_111122
_jana_atom_site_adp_f_111123
_jana_atom_site_adp_f_111133
_jana_atom_site_adp_f_111222
_jana_atom_site_adp_f_111223
_jana_atom_site_adp_f_111233
_jana_atom_site_adp_f_111333
_jana_atom_site_adp_f_112222
_jana_atom_site_adp_f_112223
_jana_atom_site_adp_f_112233
_jana_atom_site_adp_f_112333
_jana_atom_site_adp_f_113333
_jana_atom_site_adp_f_122222
_jana_atom_site_adp_f_122223
_jana_atom_site_adp_f_122233
_jana_atom_site_adp_f_122333
_jana_atom_site_adp_f_123333
_jana_atom_site_adp_f_133333
_jana_atom_site_adp_f_222222
_jana_atom_site_adp_f_222223
_jana_atom_site_adp_f_222233
_jana_atom_site_adp_f_222333
_jana_atom_site_adp_f_223333
_jana_atom_site_adp_f_233333
_jana_atom_site_adp_f_333333
? ? ? ? ? ? ? ? ? ? ? ? ? ? ? ? ? ? ? ? ? ? ? ? ? ? ? ? ? ?

loop_
_jana_atom_site_crenel_ortho_func_id
_jana_atom_site_crenel_ortho_func_c
_jana_atom_site_crenel_ortho_func_w
_jana_atom_site_crenel_ortho_func_eps
? ? ? ?

loop_
_jana_atom_site_occ_fourier_absolute_site_label
_jana_atom_site_occ_fourier_absolute
? ?

loop_
_jana_atom_site_occ_legendre_atom_site_label
_jana_atom_site_occ_legendre_param_order
_jana_atom_site_occ_legendre_param_coeff
? ? ?

loop_
_jana_atom_site_occ_crenel_ortho_atom_site_label
_jana_atom_site_occ_crenel_ortho_param_order
_jana_atom_site_occ_crenel_ortho_id
_jana_atom_site_occ_crenel_ortho_param_coeff
? ? ? ?

loop_
_jana_atom_site_displace_legendre_atom_site_label
_jana_atom_site_displace_legendre_axis
_jana_atom_site_displace_legendre_param_order
_jana_atom_site_displace_legendre_param_coeff
? ? ? ?

loop_
_jana_atom_site_displace_crenel_ortho_atom_site_label
_jana_atom_site_displace_crenel_ortho_axis
_jana_atom_site_displace_crenel_ortho_id
_jana_atom_site_displace_crenel_ortho_param_order
_jana_atom_site_displace_crenel_ortho_param_coeff
? ? ? ? ?

loop_
_jana_atom_site_u_legendre_atom_site_label
_jana_atom_site_u_legendre_tens_elem
_jana_atom_site_u_legendre_param_order
_jana_atom_site_u_legendre_param_coeff
? ? ? ?

loop_
_jana_atom_site_u_crenel_ortho_atom_site_label
_jana_atom_site_u_crenel_ortho_tens_elem
_jana_atom_site_u_crenel_ortho_id
_jana_atom_site_u_crenel_ortho_param_order
_jana_atom_site_u_crenel_ortho_param_coeff
? ? ? ? ?

loop_
_jana_atom_site_adp_c_fourier_atom_site_label
_jana_atom_site_adp_c_fourier_tens_elem
_jana_atom_site_adp_c_fourier_wave_vector_seq_id
_jana_atom_site_adp_c_fourier_param_cos
_jana_atom_site_adp_c_fourier_param_sin
? ? ? ? ?

loop_
_jana_atom_site_adp_d_fourier_atom_site_label
_jana_atom_site_adp_d_fourier_tens_elem
_jana_atom_site_adp_d_fourier_wave_vector_seq_id
_jana_atom_site_adp_d_fourier_param_cos
_jana_atom_site_adp_d_fourier_param_sin
? ? ? ? ?

loop_
_jana_atom_site_adp_e_fourier_atom_site_label
_jana_atom_site_adp_e_fourier_tens_elem
_jana_atom_site_adp_e_fourier_wave_vector_seq_id
_jana_atom_site_adp_e_fourier_param_cos
_jana_atom_site_adp_e_fourier_param_sin
? ? ? ? ?

loop_
_jana_atom_site_adp_f_fourier_atom_site_label
_jana_atom_site_adp_f_fourier_tens_elem
_jana_atom_site_adp_f_fourier_wave_vector_seq_id
_jana_atom_site_adp_f_fourier_param_cos
_jana_atom_site_adp_f_fourier_param_sin
? ? ? ? ?
